data_7135854
loop_
_publ_author_name
'Zhaoyang, Li'
'Gao, Ren'
'Zhang, Shaoguang'

_publ_section_title
;
 Ruthenium-Mediated Phospha-Buchner Ring Expansion: Phosphorus Insertion
 into a Pendant Arene
;
_journal_name_full 'Chemical Communications'
_journal_paper_doi 10.1039/D6CC01946C
_journal_year 2026
_chemical_formula_moiety '3(C29 H37 Cl N2 O4 Ru)'
_chemical_formula_sum 'C87 H111 Cl3 N6 O12 Ru3'
_chemical_formula_weight 1842.37
_space_group_crystal_system monoclinic
_space_group_IT_number 15
_space_group_name_Hall '-I 2ya'
_space_group_name_H-M_alt 'I 1 2/a 1'
_atom_sites_solution_hydrogens geom
_atom_sites_solution_primary dual
_audit_creation_date 2026-05-18
_audit_creation_method
;
Olex2 1.5
(compiled 2022.04.07 svn.rca3783a0 for OlexSys, GUI svn.r6498)
;
_audit_update_record
;
2026-05-18 deposited with the CCDC.	2026-05-28 downloaded from the CCDC.
;
_cell_angle_alpha 90
_cell_angle_beta 90.1730(10)
_cell_angle_gamma 90
_cell_formula_units_Z 8
_cell_length_a 20.3926(2)
_cell_length_b 14.92420(10)
_cell_length_c 55.1682(6)
_cell_measurement_reflns_used 81405
_cell_measurement_temperature 99.9(4)
_cell_measurement_theta_max 77.7560
_cell_measurement_theta_min 2.2600
_cell_volume 16790.0(3)
_computing_cell_refinement 'CrysAlisPro 1.171.43.134a (Rigaku OD, 2024)'
_computing_data_collection 'CrysAlisPro system (CCD 43.134a 64-bit (release 09-08-2024))'
_computing_data_reduction 'CrysAlisPro 1.171.43.134a (Rigaku OD, 2024)'
_computing_molecular_graphics 'Olex2 1.5 (Dolomanov et al., 2009)'
_computing_publication_material 'Olex2 1.5 (Dolomanov et al., 2009)'
_computing_structure_refinement 'SHELXL 2018/3 (Sheldrick, 2015)'
_computing_structure_solution 'SHELXT 2018/2 (Sheldrick, 2018)'
_diffrn_ambient_environment N~2~
_diffrn_ambient_temperature 99.9(4)
_diffrn_detector 'Hybrid Pixel Array Detector'
_diffrn_detector_area_resol_mean 10.0000
_diffrn_detector_type HyPix
_diffrn_measured_fraction_theta_full 1.000
_diffrn_measured_fraction_theta_max 0.979
_diffrn_measurement_details
;
List of Runs (angles in degrees, time in seconds):

  # Type    Start    End  Width  t~exp~   \w     \q     \k     \f   Frames
#--------------------------------------------------------------------------
  1  \w     30.00  90.00   0.50    0.05    --   47.70-125.00 -90.00  120
  2  \w     76.00 106.00   0.50    0.07    --  106.48-125.00-150.00   60
  3  \w     37.00  62.00   0.50    0.07    --  106.48-125.00-150.00   50
  4  \w     38.00  87.00   0.50    0.07    --  106.48 -99.00-120.00   98
  5  \w     65.00 107.00   0.50    0.07    --  106.48-103.00-126.20   84
  6  \w     51.00  76.00   0.50    0.07    --  106.48-125.00 -30.00   50
  7  \w     87.00 112.00   0.50    0.07    --  106.48-125.00 -30.00   50
  8  \w     47.00 121.00   0.50    0.07    --  106.48-138.00 118.00  148
  9  \w     34.00 111.00   0.50    0.05    --   47.70  57.00  30.00  154
 10  \w     58.00 112.00   0.50    0.05    --   47.70  57.00 -60.00  108
 11  \w     99.00 125.00   0.50    0.07    --  106.48  57.00  60.00   52
 12  \w    133.00 159.00   0.50    0.07    --  106.48   0.00   0.00   52
 13  \w     96.00 168.00   0.50    0.07    --  106.48  19.00 -60.00  144
 14  \w     97.00 133.00   0.50    0.07    --  106.48  19.00-150.00   72
 15  \w    148.00 176.00   0.50    0.07    --  106.48  19.00-150.00   56
 16  \w     35.00  72.00   0.50    0.07    --  106.48   0.00   0.00   74
 17  \w     40.00  65.00   0.50    0.07    --  106.48 -57.00 -60.00   50
 18  \w     34.00 106.00   0.50    0.07    --  106.48 -77.00-120.00  144
 19  \w     96.00 164.00   0.50    0.07    --  106.48 125.00 -90.00  136
 20  \w     80.00 153.00   0.50    0.07    --  106.48 125.00 -30.00  146
 21  \w    -10.00  26.00   0.50    0.05    --  -47.70  19.00 150.00   72
 22  \w     -7.00  24.00   0.50    0.05    --  -47.70  19.00   0.00   62
 23  \w    -12.00  20.00   0.50    0.05    --  -47.70  19.00  30.00   64
 24  \w    -25.00  27.00   0.50    0.05    --  -47.70  19.00 120.00  104
 25  \w    -62.00 -18.00   0.50    0.05    --  -47.70  57.00  90.00   88
 26  \w    -73.00 -35.00   0.50    0.07    -- -104.00 109.00 157.13   76
 27  \w    -85.00 -55.00   0.50    0.07    -- -104.00 125.00  60.00   60
 28  \w   -125.00 -55.00   0.50    0.07    -- -104.00 143.00  63.43  140
 29  \w   -101.00 -35.00   0.50    0.07    -- -104.00 131.00   4.00  132
 30  \w   -125.00 -34.00   0.50    0.07    -- -104.00 143.00 -30.35  182
 31  \w   -111.00 -43.00   0.50    0.07    -- -104.00 125.00 -90.00  136
 32  \w    -65.00 -39.00   0.50    0.07    -- -104.00 125.00-120.00   52
 33  \w   -107.00 -81.00   0.50    0.07    -- -104.00 125.00 -30.00   52
 34  \w    -65.00 -40.00   0.50    0.07    -- -104.00 125.00 -30.00   50
 35  \w   -108.00 -81.00   0.50    0.07    -- -104.00 109.00 157.13   54
 36  \w    -62.00 -33.00   0.50    0.07    -- -104.00  57.00 120.00   58
 37  \w    -63.00 -35.00   0.50    0.07    -- -104.00  57.00   0.00   56
 38  \w    -94.00 -21.00   0.50    0.05    --  -47.70 138.00-179.00  146
 39  \w   -171.00-101.00   0.50    0.07    -- -104.00 -19.00  90.00  140
 40  \w   -175.00 -90.00   0.50    0.07    -- -104.00 -57.00   0.00  170
 41  \w   -170.00-144.00   0.50    0.07    -- -104.00-125.00-120.00   52
 42  \w   -121.00 -85.00   0.50    0.07    -- -104.00-125.00-120.00   72
;
_diffrn_measurement_device 'four-circle diffractometer'
_diffrn_measurement_device_type 'XtaLAB Synergy R, DW system, HyPix'
_diffrn_measurement_method '\w scans'
_diffrn_orient_matrix_type 'CrysAlisPro convention (1999,Acta A55,543-557)'
_diffrn_orient_matrix_UB_11 -0.0379194000
_diffrn_orient_matrix_UB_12 0.0071958000
_diffrn_orient_matrix_UB_13 0.0240345000
_diffrn_orient_matrix_UB_21 -0.0638619000
_diffrn_orient_matrix_UB_22 0.0175974000
_diffrn_orient_matrix_UB_23 -0.0142132000
_diffrn_orient_matrix_UB_31 -0.0137588000
_diffrn_orient_matrix_UB_32 -0.1014592000
_diffrn_orient_matrix_UB_33 -0.0007423000
_diffrn_radiation_monochromator mirror
_diffrn_radiation_probe x-ray
_diffrn_radiation_type 'Cu K\a'
_diffrn_radiation_wavelength 1.54184
_diffrn_reflns_av_R_equivalents 0.0411
_diffrn_reflns_av_unetI/netI 0.0233
_diffrn_reflns_Laue_measured_fraction_full 1.000
_diffrn_reflns_Laue_measured_fraction_max 0.979
_diffrn_reflns_limit_h_max 25
_diffrn_reflns_limit_h_min -25
_diffrn_reflns_limit_k_max 13
_diffrn_reflns_limit_k_min -18
_diffrn_reflns_limit_l_max 68
_diffrn_reflns_limit_l_min -69
_diffrn_reflns_number 109188
_diffrn_reflns_point_group_measured_fraction_full 1.000
_diffrn_reflns_point_group_measured_fraction_max 0.979
_diffrn_reflns_theta_full 67.684
_diffrn_reflns_theta_max 77.388
_diffrn_reflns_theta_min 3.068
_diffrn_source 'Rotating-anode X-ray tube'
_diffrn_source_type 'Rigaku (Cu) X-ray Source'
_exptl_absorpt_coefficient_mu 5.708
_exptl_absorpt_correction_T_max 1.00000
_exptl_absorpt_correction_T_min 0.57183
_exptl_absorpt_correction_type multi-scan
_exptl_absorpt_process_details
;
CrysAlisPro 1.171.43.134a (Rigaku Oxford Diffraction, 2024)
Empirical absorption correction using spherical harmonics,
implemented in SCALE3 ABSPACK scaling algorithm.
;
_exptl_crystal_colour 'clear bluish violet'
_exptl_crystal_colour_lustre clear
_exptl_crystal_colour_modifier bluish
_exptl_crystal_colour_primary violet
_exptl_crystal_density_diffrn 1.458
_exptl_crystal_description block
_exptl_crystal_F_000 7632
_exptl_crystal_size_max 0.05
_exptl_crystal_size_mid 0.02
_exptl_crystal_size_min 0.02
_refine_diff_density_max 0.969
_refine_diff_density_min -1.505
_refine_diff_density_rms 0.093
_refine_ls_extinction_method none
_refine_ls_goodness_of_fit_ref 1.035
_refine_ls_hydrogen_treatment constr
_refine_ls_matrix_type full
_refine_ls_number_parameters 1027
_refine_ls_number_reflns 17450
_refine_ls_number_restraints 0
_refine_ls_restrained_S_all 1.035
_refine_ls_R_factor_all 0.0404
_refine_ls_R_factor_gt 0.0377
_refine_ls_shift/su_max 0.007
_refine_ls_shift/su_mean 0.000
_refine_ls_structure_factor_coef Fsqd
_refine_ls_weighting_details 'w=1/[\s^2^(Fo^2^)+(0.0397P)^2^+95.4989P] where P=(Fo^2^+2Fc^2^)/3'
_refine_ls_weighting_scheme calc
_refine_ls_wR_factor_gt 0.0946
_refine_ls_wR_factor_ref 0.0962
_reflns_Friedel_coverage 0.000
_reflns_number_gt 16236
_reflns_number_total 17450
_reflns_threshold_expression 'I > 2\s(I)'
_cod_data_source_file d6cc01946c2.cif
_cod_data_source_block lzy-6-p7-20260518_auto
_cod_database_code 7135854
_shelx_shelxl_version_number 2018/3
_shelx_space_group_comment
;
The symmetry employed for this shelxl refinement is uniquely defined
by the following loop, which should always be used as a source of
symmetry information in preference to the above space-group names.
They are only intended as comments.
;
_shelx_estimated_absorpt_t_max 0.894
_shelx_estimated_absorpt_t_min 0.763
_olex2_refinement_description
;
1. Fixed Uiso
 At 1.2 times of:
  All C(H) groups, All C(H,H) groups
 At 1.5 times of:
  All C(H,H,H) groups
2.a Secondary CH2 refined with riding coordinates:
 C2(H2a,H2b), C3(H3a,H3b), C31(H31a,H31b), C32(H32a,H32b), C60(H60a,H60b),
 C61(H61a,H61b)
2.b Aromatic/amide H refined with riding coordinates:
 C6(H6), C7(H7), C8(H8), C14(H14), C15(H15), C16(H16), C35(H35), C36(H36),
 C37(H37), C43(H43), C44(H44), C45(H45), C64(H64), C65(H65), C66(H66), C72(H72),
  C73(H73), C74(H74)
2.c Idealised Me refined as rotating group:
 C10(H10a,H10b,H10c), C11(H11a,H11b,H11c), C18(H18a,H18b,H18c), C19(H19a,H19b,
 H19c), C25(H25a,H25b,H25c), C26(H26a,H26b,H26c), C27(H27a,H27b,H27c), C28(H28a,
 H28b,H28c), C29(H29a,H29b,H29c), C39(H39a,H39b,H39c), C40(H40a,H40b,H40c),
 C47(H47a,H47b,H47c), C48(H48a,H48b,H48c), C54(H54a,H54b,H54c), C55(H55a,H55b,
 H55c), C56(H56a,H56b,H56c), C57(H57a,H57b,H57c), C58(H58a,H58b,H58c), C68(H68a,
 H68b,H68c), C69(H69a,H69b,H69c), C76(H76a,H76b,H76c), C77(H77a,H77b,H77c),
 C83(H83a,H83b,H83c), C84(H84a,H84b,H84c), C85(H85a,H85b,H85c), C86(H86a,H86b,
 H86c), C87(H87a,H87b,H87c)
;
_olex2_submission_special_instructions 'No special instructions were received'
_oxdiff_exptl_absorpt_empirical_details
;
Empirical correction (ABSPACK) includes:
- Absorption correction using spherical harmonics
- Frame scaling
;
_oxdiff_exptl_absorpt_empirical_full_max 1.794
_oxdiff_exptl_absorpt_empirical_full_min 0.491

loop_
_space_group_symop_operation_xyz
'x, y, z'
'-x+1/2, y, -z'
'x+1/2, y+1/2, z+1/2'
'-x+1, y+1/2, -z+1/2'
'-x, -y, -z'
'x-1/2, -y, z'
'-x+1/2, -y+1/2, -z+1/2'
'x, -y+1/2, z+1/2'

loop_
_atom_site_label
_atom_site_type_symbol
_atom_site_fract_x
_atom_site_fract_y
_atom_site_fract_z
_atom_site_U_iso_or_equiv
_atom_site_adp_type
_atom_site_occupancy
_atom_site_site_symmetry_order
_atom_site_calc_flag
_atom_site_refinement_flags_posn
_atom_site_refinement_flags_adp
_atom_site_refinement_flags_occupancy
_atom_site_disorder_assembly
_atom_site_disorder_group
Ru1 Ru 0.11992(2) 0.94472(2) 0.76204(2) 0.01625(6) Uani 1 1 d . . . . .
Cl1 Cl 0.01654(3) 0.91264(5) 0.77996(2) 0.02322(14) Uani 1 1 d . . . . .
O1 O 0.19739(11) 1.21830(15) 0.77511(4) 0.0264(5) Uani 1 1 d . . . . .
O2 O -0.01894(11) 1.12426(15) 0.78173(4) 0.0283(5) Uani 1 1 d . . . . .
O3 O 0.17070(11) 1.05880(16) 0.68253(4) 0.0281(5) Uani 1 1 d . . . . .
O4 O -0.02048(11) 0.97527(15) 0.72241(4) 0.0257(4) Uani 1 1 d . . . . .
N1 N 0.08732(12) 1.07712(15) 0.72034(4) 0.0178(5) Uani 1 1 d . . . . .
N2 N 0.08952(12) 1.14475(16) 0.75480(4) 0.0194(5) Uani 1 1 d . . . . .
C1 C 0.09517(13) 1.06388(18) 0.74449(5) 0.0158(5) Uani 1 1 d . . . . .
C2 C 0.06745(17) 1.1692(2) 0.71389(5) 0.0247(6) Uani 1 1 d . . . . .
H2A H 0.021943 1.170694 0.707598 0.030 Uiso 1 1 calc R U . . .
H2B H 0.097246 1.195279 0.701640 0.030 Uiso 1 1 calc R U . . .
C3 C 0.07303(15) 1.21812(19) 0.73797(5) 0.0209(6) Uani 1 1 d . . . . .
H3A H 0.108115 1.263930 0.737557 0.025 Uiso 1 1 calc R U . . .
H3B H 0.031077 1.247087 0.742415 0.025 Uiso 1 1 calc R U . . .
C4 C 0.07754(14) 1.00825(19) 0.70299(5) 0.0193(6) Uani 1 1 d . . . . .
C5 C 0.02207(15) 0.9534(2) 0.70458(5) 0.0223(6) Uani 1 1 d . . . . .
C6 C 0.01254(17) 0.8842(2) 0.68790(6) 0.0279(7) Uani 1 1 d . . . . .
H6 H -0.023861 0.844888 0.689367 0.033 Uiso 1 1 calc R U . . .
C7 C 0.05695(17) 0.8739(2) 0.66921(6) 0.0302(7) Uani 1 1 d . . . . .
H7 H 0.051247 0.825813 0.658108 0.036 Uiso 1 1 calc R U . . .
C8 C 0.10939(17) 0.9314(2) 0.66623(6) 0.0282(7) Uani 1 1 d . . . . .
H8 H 0.138004 0.925100 0.652787 0.034 Uiso 1 1 calc R U . . .
C9 C 0.11963(15) 0.9992(2) 0.68333(5) 0.0225(6) Uani 1 1 d . . . . .
C10 C 0.21271(17) 1.0536(3) 0.66198(6) 0.0346(8) Uani 1 1 d . . . . .
H10A H 0.187281 1.065458 0.647225 0.052 Uiso 1 1 calc R U . . .
H10B H 0.232043 0.993627 0.661064 0.052 Uiso 1 1 calc R U . . .
H10C H 0.247705 1.098310 0.663529 0.052 Uiso 1 1 calc R U . . .
C11 C -0.07229(18) 0.9139(2) 0.72712(7) 0.0344(8) Uani 1 1 d . . . . .
H11A H -0.104091 0.915854 0.713781 0.052 Uiso 1 1 calc R U . . .
H11B H -0.094073 0.930322 0.742296 0.052 Uiso 1 1 calc R U . . .
H11C H -0.054385 0.853151 0.728540 0.052 Uiso 1 1 calc R U . . .
C12 C 0.09163(15) 1.16090(19) 0.78017(5) 0.0198(6) Uani 1 1 d . . . . .
C13 C 0.14751(15) 1.1983(2) 0.79075(5) 0.0226(6) Uani 1 1 d . . . . .
C14 C 0.14974(17) 1.2136(2) 0.81567(6) 0.0285(7) Uani 1 1 d . . . . .
H14 H 0.187664 1.238899 0.823014 0.034 Uiso 1 1 calc R U . . .
C15 C 0.09550(18) 1.1912(2) 0.82955(6) 0.0310(7) Uani 1 1 d . . . . .
H15 H 0.097683 1.198803 0.846627 0.037 Uiso 1 1 calc R U . . .
C16 C 0.03855(18) 1.1583(2) 0.81938(6) 0.0284(7) Uani 1 1 d . . . . .
H16 H 0.001953 1.143970 0.829262 0.034 Uiso 1 1 calc R U . . .
C17 C 0.03559(16) 1.14637(19) 0.79421(5) 0.0223(6) Uani 1 1 d . . . . .
C18 C 0.25277(18) 1.2647(2) 0.78467(6) 0.0343(8) Uani 1 1 d . . . . .
H18A H 0.282467 1.280654 0.771424 0.051 Uiso 1 1 calc R U . . .
H18B H 0.275821 1.225965 0.796247 0.051 Uiso 1 1 calc R U . . .
H18C H 0.238138 1.319235 0.792916 0.051 Uiso 1 1 calc R U . . .
C19 C -0.07623(18) 1.1023(3) 0.79534(7) 0.0381(8) Uani 1 1 d . . . . .
H19A H -0.111377 1.083972 0.784246 0.057 Uiso 1 1 calc R U . . .
H19B H -0.090370 1.154789 0.804621 0.057 Uiso 1 1 calc R U . . .
H19C H -0.066225 1.052988 0.806493 0.057 Uiso 1 1 calc R U . . .
C20 C 0.17996(15) 0.8610(2) 0.78550(5) 0.0231(6) Uani 1 1 d . . . . .
C21 C 0.21431(14) 0.9417(2) 0.77827(6) 0.0240(6) Uani 1 1 d . . . . .
C22 C 0.22179(14) 0.9397(2) 0.75242(6) 0.0244(6) Uani 1 1 d . . . . .
C23 C 0.18841(15) 0.8615(2) 0.74353(5) 0.0224(6) Uani 1 1 d . . . . .
C24 C 0.16378(15) 0.81261(19) 0.76440(6) 0.0226(6) Uani 1 1 d . . . . .
C25 C 0.1626(2) 0.8364(3) 0.81098(6) 0.0395(9) Uani 1 1 d . . . . .
H25A H 0.158001 0.890950 0.820705 0.059 Uiso 1 1 calc R U . . .
H25B H 0.197427 0.798840 0.817886 0.059 Uiso 1 1 calc R U . . .
H25C H 0.121180 0.803195 0.811039 0.059 Uiso 1 1 calc R U . . .
C26 C 0.24341(19) 1.0078(3) 0.79557(8) 0.0403(9) Uani 1 1 d . . . . .
H26A H 0.255138 1.062564 0.786811 0.060 Uiso 1 1 calc R U . . .
H26B H 0.282793 0.982029 0.803038 0.060 Uiso 1 1 calc R U . . .
H26C H 0.211374 1.022027 0.808198 0.060 Uiso 1 1 calc R U . . .
C27 C 0.25895(18) 1.0053(3) 0.73741(8) 0.0409(9) Uani 1 1 d . . . . .
H27A H 0.237001 1.012742 0.721712 0.061 Uiso 1 1 calc R U . . .
H27B H 0.303645 0.983209 0.734856 0.061 Uiso 1 1 calc R U . . .
H27C H 0.260639 1.063169 0.745802 0.061 Uiso 1 1 calc R U . . .
C28 C 0.18668(19) 0.8285(3) 0.71811(6) 0.0354(8) Uani 1 1 d . . . . .
H28A H 0.141772 0.811014 0.713860 0.053 Uiso 1 1 calc R U . . .
H28B H 0.215768 0.776597 0.716524 0.053 Uiso 1 1 calc R U . . .
H28C H 0.201348 0.876204 0.707180 0.053 Uiso 1 1 calc R U . . .
C29 C 0.12716(18) 0.7249(2) 0.76294(8) 0.0370(8) Uani 1 1 d . . . . .
H29A H 0.101752 0.716206 0.777805 0.056 Uiso 1 1 calc R U . . .
H29B H 0.158528 0.675642 0.761117 0.056 Uiso 1 1 calc R U . . .
H29C H 0.097428 0.725940 0.748956 0.056 Uiso 1 1 calc R U . . .
Ru2 Ru 0.11737(2) 0.60393(2) 0.59212(2) 0.01855(6) Uani 1 1 d . . . . .
Cl2 Cl 0.04105(4) 0.63028(5) 0.62528(2) 0.03181(17) Uani 1 1 d . . . . .
O5 O 0.01554(11) 0.62088(15) 0.56929(4) 0.0278(5) Uani 1 1 d . . . . .
O6 O 0.12691(12) 0.43937(16) 0.51230(4) 0.0325(5) Uani 1 1 d . . . . .
O7 O -0.01468(10) 0.42513(15) 0.62008(4) 0.0250(4) Uani 1 1 d . . . . .
O8 O 0.20455(11) 0.34192(16) 0.61650(4) 0.0275(5) Uani 1 1 d . . . . .
N3 N 0.09399(12) 0.39908(16) 0.59406(4) 0.0184(5) Uani 1 1 d . . . . .
N4 N 0.07811(12) 0.45678(15) 0.55834(4) 0.0172(5) Uani 1 1 d . . . . .
C30 C 0.09268(13) 0.47759(18) 0.58193(5) 0.0160(5) Uani 1 1 d . . . . .
C31 C 0.07288(15) 0.32144(19) 0.57955(5) 0.0199(6) Uani 1 1 d . . . . .
H31A H 0.029998 0.298351 0.585140 0.024 Uiso 1 1 calc R U . . .
H31B H 0.105649 0.272561 0.580279 0.024 Uiso 1 1 calc R U . . .
C32 C 0.06782(18) 0.3599(2) 0.55428(5) 0.0265(7) Uani 1 1 d . . . . .
H32A H 0.102015 0.334802 0.543542 0.032 Uiso 1 1 calc R U . . .
H32B H 0.024131 0.348178 0.547077 0.032 Uiso 1 1 calc R U . . .
C33 C 0.09673(15) 0.3927(2) 0.61981(5) 0.0206(6) Uani 1 1 d . . . . .
C34 C 0.04005(15) 0.40987(19) 0.63330(5) 0.0214(6) Uani 1 1 d . . . . .
C35 C 0.04256(17) 0.4067(2) 0.65863(5) 0.0259(6) Uani 1 1 d . . . . .
H35 H 0.004708 0.419688 0.667985 0.031 Uiso 1 1 calc R U . . .
C36 C 0.10114(17) 0.3842(2) 0.66983(5) 0.0269(7) Uani 1 1 d . . . . .
H36 H 0.103242 0.383869 0.687030 0.032 Uiso 1 1 calc R U . . .
C37 C 0.15694(17) 0.3621(2) 0.65674(5) 0.0254(6) Uani 1 1 d . . . . .
H37 H 0.196295 0.345251 0.664792 0.030 Uiso 1 1 calc R U . . .
C38 C 0.15381(15) 0.3652(2) 0.63147(5) 0.0217(6) Uani 1 1 d . . . . .
C39 C 0.26376(18) 0.3119(3) 0.62759(7) 0.0395(9) Uani 1 1 d . . . . .
H39A H 0.296490 0.299729 0.615044 0.059 Uiso 1 1 calc R U . . .
H39B H 0.255197 0.257025 0.636794 0.059 Uiso 1 1 calc R U . . .
H39C H 0.280328 0.358405 0.638560 0.059 Uiso 1 1 calc R U . . .
C40 C -0.07280(17) 0.4493(2) 0.63296(7) 0.0333(7) Uani 1 1 d . . . . .
H40A H -0.108315 0.461060 0.621385 0.050 Uiso 1 1 calc R U . . .
H40B H -0.064416 0.503287 0.642592 0.050 Uiso 1 1 calc R U . . .
H40C H -0.085496 0.400087 0.643732 0.050 Uiso 1 1 calc R U . . .
C41 C 0.06425(15) 0.52115(19) 0.54029(5) 0.0199(6) Uani 1 1 d . . . . .
C42 C 0.08661(15) 0.5112(2) 0.51635(5) 0.0231(6) Uani 1 1 d . . . . .
C43 C 0.06958(17) 0.5731(2) 0.49837(6) 0.0277(7) Uani 1 1 d . . . . .
H43 H 0.083392 0.563741 0.482128 0.033 Uiso 1 1 calc R U . . .
C44 C 0.03280(18) 0.6476(2) 0.50414(6) 0.0301(7) Uani 1 1 d . . . . .
H44 H 0.019764 0.688087 0.491749 0.036 Uiso 1 1 calc R U . . .
C45 C 0.01493(18) 0.6634(2) 0.52774(6) 0.0330(7) Uani 1 1 d . . . . .
H45 H -0.008122 0.716533 0.531901 0.040 Uiso 1 1 calc R U . . .
C46 C 0.03089(16) 0.6011(2) 0.54541(6) 0.0267(6) Uani 1 1 d . . . . .
C47 C -0.04568(17) 0.5795(3) 0.57665(7) 0.0349(8) Uani 1 1 d . . . . .
H47A H -0.045614 0.516236 0.571914 0.052 Uiso 1 1 calc R U . . .
H47B H -0.082417 0.610222 0.568717 0.052 Uiso 1 1 calc R U . . .
H47C H -0.050353 0.584206 0.594277 0.052 Uiso 1 1 calc R U . . .
C48 C 0.1552(2) 0.4315(3) 0.48883(7) 0.0465(10) Uani 1 1 d . . . . .
H48A H 0.120313 0.426805 0.476647 0.070 Uiso 1 1 calc R U . . .
H48B H 0.182767 0.377698 0.488209 0.070 Uiso 1 1 calc R U . . .
H48C H 0.182103 0.484447 0.485471 0.070 Uiso 1 1 calc R U . . .
C49 C 0.18373(15) 0.7087(2) 0.60626(6) 0.0280(7) Uani 1 1 d . . . . .
C50 C 0.21075(14) 0.6182(2) 0.60828(6) 0.0243(6) Uani 1 1 d . . . . .
C51 C 0.21850(14) 0.5847(2) 0.58397(5) 0.0205(6) Uani 1 1 d . . . . .
C52 C 0.19247(15) 0.6500(2) 0.56768(6) 0.0248(6) Uani 1 1 d . . . . .
C53 C 0.17097(15) 0.7263(2) 0.58175(7) 0.0285(7) Uani 1 1 d . . . . .
C54 C 0.17031(18) 0.7697(3) 0.62702(8) 0.0435(10) Uani 1 1 d . . . . .
H54A H 0.154719 0.734651 0.640869 0.065 Uiso 1 1 calc R U . . .
H54B H 0.136717 0.813410 0.622322 0.065 Uiso 1 1 calc R U . . .
H54C H 0.210680 0.801316 0.631532 0.065 Uiso 1 1 calc R U . . .
C55 C 0.23322(18) 0.5762(3) 0.63126(6) 0.0383(9) Uani 1 1 d . . . . .
H55A H 0.272690 0.606891 0.637090 0.058 Uiso 1 1 calc R U . . .
H55B H 0.243230 0.512819 0.628382 0.058 Uiso 1 1 calc R U . . .
H55C H 0.198557 0.581002 0.643451 0.058 Uiso 1 1 calc R U . . .
C56 C 0.25059(17) 0.4988(2) 0.57677(7) 0.0346(8) Uani 1 1 d . . . . .
H56A H 0.298021 0.508012 0.575423 0.052 Uiso 1 1 calc R U . . .
H56B H 0.233022 0.479057 0.561108 0.052 Uiso 1 1 calc R U . . .
H56C H 0.241786 0.453003 0.589069 0.052 Uiso 1 1 calc R U . . .
C57 C 0.1978(2) 0.6476(3) 0.54062(6) 0.0423(9) Uani 1 1 d . . . . .
H57A H 0.199031 0.585132 0.535136 0.063 Uiso 1 1 calc R U . . .
H57B H 0.238126 0.678096 0.535614 0.063 Uiso 1 1 calc R U . . .
H57C H 0.159859 0.677840 0.533408 0.063 Uiso 1 1 calc R U . . .
C58 C 0.14044(19) 0.8082(3) 0.57087(9) 0.0440(10) Uani 1 1 d . . . . .
H58A H 0.117643 0.842043 0.583522 0.066 Uiso 1 1 calc R U . . .
H58B H 0.109009 0.790392 0.558292 0.066 Uiso 1 1 calc R U . . .
H58C H 0.174674 0.845720 0.563684 0.066 Uiso 1 1 calc R U . . .
Ru3 Ru 0.39994(2) -0.09182(2) 0.56857(2) 0.01583(6) Uani 1 1 d . . . . .
Cl3 Cl 0.49633(3) -0.13884(5) 0.54782(2) 0.02271(14) Uani 1 1 d . . . . .
O9 O 0.30136(11) 0.19230(15) 0.56738(4) 0.0273(5) Uani 1 1 d . . . . .
O10 O 0.50344(11) 0.08804(15) 0.53997(4) 0.0281(5) Uani 1 1 d . . . . .
O11 O 0.40289(11) -0.02987(16) 0.64999(4) 0.0292(5) Uani 1 1 d . . . . .
O12 O 0.56800(11) -0.01936(15) 0.59201(4) 0.0271(5) Uani 1 1 d . . . . .
N5 N 0.41789(13) 0.11168(16) 0.57639(4) 0.0211(5) Uani 1 1 d . . . . .
N6 N 0.45178(12) 0.03623(16) 0.60748(4) 0.0206(5) Uani 1 1 d . . . . .
C59 C 0.42890(13) 0.02726(19) 0.58458(5) 0.0171(5) Uani 1 1 d . . . . .
C60 C 0.43664(17) 0.1827(2) 0.59351(6) 0.0281(7) Uani 1 1 d . . . . .
H60A H 0.398078 0.218287 0.598558 0.034 Uiso 1 1 calc R U . . .
H60B H 0.469855 0.223180 0.586399 0.034 Uiso 1 1 calc R U . . .
C61 C 0.46490(18) 0.1299(2) 0.61464(6) 0.0290(7) Uani 1 1 d . . . . .
H61A H 0.512516 0.140974 0.616497 0.035 Uiso 1 1 calc R U . . .
H61B H 0.442493 0.145127 0.629993 0.035 Uiso 1 1 calc R U . . .
C62 C 0.39962(15) 0.13350(19) 0.55229(5) 0.0203(6) Uani 1 1 d . . . . .
C63 C 0.33997(15) 0.1763(2) 0.54754(5) 0.0234(6) Uani 1 1 d . . . . .
C64 C 0.32222(17) 0.1980(2) 0.52383(6) 0.0299(7) Uani 1 1 d . . . . .
H64 H 0.281174 0.225607 0.520505 0.036 Uiso 1 1 calc R U . . .
C65 C 0.36551(18) 0.1787(2) 0.50515(6) 0.0316(7) Uani 1 1 d . . . . .
H65 H 0.353041 0.191955 0.488933 0.038 Uiso 1 1 calc R U . . .
C66 C 0.42612(17) 0.1408(2) 0.50951(6) 0.0281(7) Uani 1 1 d . . . . .
H66 H 0.455390 0.129333 0.496517 0.034 Uiso 1 1 calc R U . . .
C67 C 0.44385(15) 0.11967(19) 0.53330(6) 0.0221(6) Uani 1 1 d . . . . .
C68 C 0.24133(17) 0.2390(2) 0.56316(7) 0.0337(8) Uani 1 1 d . . . . .
H68A H 0.213288 0.203484 0.552373 0.051 Uiso 1 1 calc R U . . .
H68B H 0.250661 0.297032 0.555609 0.051 Uiso 1 1 calc R U . . .
H68C H 0.218819 0.248575 0.578619 0.051 Uiso 1 1 calc R U . . .
C69 C 0.55225(17) 0.0823(3) 0.52164(7) 0.0347(8) Uani 1 1 d . . . . .
H69A H 0.536659 0.043373 0.508536 0.052 Uiso 1 1 calc R U . . .
H69B H 0.592612 0.057414 0.528580 0.052 Uiso 1 1 calc R U . . .
H69C H 0.561096 0.142291 0.515182 0.052 Uiso 1 1 calc R U . . .
C70 C 0.48390(15) -0.0347(2) 0.62008(5) 0.0218(6) Uani 1 1 d . . . . .
C71 C 0.54406(15) -0.0655(2) 0.61130(5) 0.0225(6) Uani 1 1 d . . . . .
C72 C 0.57586(16) -0.1365(2) 0.62276(6) 0.0268(7) Uani 1 1 d . . . . .
H72 H 0.615650 -0.159701 0.616418 0.032 Uiso 1 1 calc R U . . .
C73 C 0.54866(17) -0.1728(2) 0.64353(6) 0.0307(7) Uani 1 1 d . . . . .
H73 H 0.569874 -0.221807 0.651233 0.037 Uiso 1 1 calc R U . . .
C74 C 0.49133(17) -0.1393(2) 0.65333(6) 0.0285(7) Uani 1 1 d . . . . .
H74 H 0.473999 -0.164086 0.667811 0.034 Uiso 1 1 calc R U . . .
C75 C 0.45919(16) -0.0686(2) 0.64173(5) 0.0243(6) Uani 1 1 d . . . . .
C76 C 0.38008(18) -0.0591(3) 0.67317(6) 0.0363(8) Uani 1 1 d . . . . .
H76A H 0.364834 -0.121255 0.671994 0.054 Uiso 1 1 calc R U . . .
H76B H 0.343817 -0.020732 0.678423 0.054 Uiso 1 1 calc R U . . .
H76C H 0.415964 -0.055450 0.684989 0.054 Uiso 1 1 calc R U . . .
C77 C 0.62265(16) -0.0567(2) 0.57972(7) 0.0327(7) Uani 1 1 d . . . . .
H77A H 0.635109 -0.017563 0.566247 0.049 Uiso 1 1 calc R U . . .
H77B H 0.610954 -0.116046 0.573430 0.049 Uiso 1 1 calc R U . . .
H77C H 0.659604 -0.062403 0.591020 0.049 Uiso 1 1 calc R U . . .
C78 C 0.30487(14) -0.0913(2) 0.58481(5) 0.0215(6) Uani 1 1 d . . . . .
C79 C 0.29949(13) -0.0844(2) 0.55887(5) 0.0211(6) Uani 1 1 d . . . . .
C80 C 0.32634(14) -0.1651(2) 0.54842(5) 0.0223(6) Uani 1 1 d . . . . .
C81 C 0.34917(14) -0.2208(2) 0.56737(6) 0.0221(6) Uani 1 1 d . . . . .
C82 C 0.33820(14) -0.1742(2) 0.59004(5) 0.0208(6) Uani 1 1 d . . . . .
C83 C 0.28078(15) -0.0259(2) 0.60336(6) 0.0271(7) Uani 1 1 d . . . . .
H83A H 0.310258 -0.026527 0.617422 0.041 Uiso 1 1 calc R U . . .
H83B H 0.236498 -0.042864 0.608476 0.041 Uiso 1 1 calc R U . . .
H83C H 0.279824 0.034325 0.596318 0.041 Uiso 1 1 calc R U . . .
C84 C 0.26520(15) -0.0134(2) 0.54449(6) 0.0276(7) Uani 1 1 d . . . . .
H84A H 0.257309 0.038884 0.554817 0.041 Uiso 1 1 calc R U . . .
H84B H 0.223233 -0.036744 0.538524 0.041 Uiso 1 1 calc R U . . .
H84C H 0.292598 0.004071 0.530719 0.041 Uiso 1 1 calc R U . . .
C85 C 0.33043(17) -0.1830(2) 0.52174(6) 0.0312(7) Uani 1 1 d . . . . .
H85A H 0.341549 -0.127370 0.513237 0.047 Uiso 1 1 calc R U . . .
H85B H 0.288043 -0.205181 0.515864 0.047 Uiso 1 1 calc R U . . .
H85C H 0.364369 -0.228006 0.518662 0.047 Uiso 1 1 calc R U . . .
C86 C 0.38094(17) -0.3111(2) 0.56482(7) 0.0308(7) Uani 1 1 d . . . . .
H86A H 0.406247 -0.312978 0.549750 0.046 Uiso 1 1 calc R U . . .
H86B H 0.347042 -0.357632 0.564402 0.046 Uiso 1 1 calc R U . . .
H86C H 0.410268 -0.321635 0.578630 0.046 Uiso 1 1 calc R U . . .
C87 C 0.35329(16) -0.2125(2) 0.61440(6) 0.0272(7) Uani 1 1 d . . . . .
H87A H 0.398759 -0.233729 0.614738 0.041 Uiso 1 1 calc R U . . .
H87B H 0.323650 -0.262728 0.617674 0.041 Uiso 1 1 calc R U . . .
H87C H 0.347368 -0.166213 0.626806 0.041 Uiso 1 1 calc R U . . .

loop_
_atom_site_aniso_label
_atom_site_aniso_U_11
_atom_site_aniso_U_22
_atom_site_aniso_U_33
_atom_site_aniso_U_23
_atom_site_aniso_U_13
_atom_site_aniso_U_12
Ru1 0.01860(10) 0.01411(10) 0.01605(10) 0.00046(7) -0.00055(8) 0.00238(7)
Cl1 0.0235(3) 0.0231(3) 0.0230(3) 0.0022(3) 0.0038(3) -0.0001(3)
O1 0.0305(11) 0.0299(12) 0.0189(10) 0.0002(9) -0.0034(8) -0.0033(9)
O2 0.0294(12) 0.0263(11) 0.0291(12) 0.0049(9) 0.0030(9) 0.0000(9)
O3 0.0287(11) 0.0355(13) 0.0202(10) -0.0046(9) 0.0043(9) -0.0024(9)
O4 0.0268(11) 0.0247(11) 0.0255(11) 0.0023(9) 0.0001(9) -0.0038(9)
N1 0.0259(12) 0.0120(11) 0.0155(11) -0.0028(9) -0.0024(9) 0.0018(9)
N2 0.0301(13) 0.0148(11) 0.0133(11) 0.0006(9) -0.0011(9) 0.0040(10)
C1 0.0158(12) 0.0149(13) 0.0168(13) -0.0014(10) 0.0001(10) -0.0003(10)
C2 0.0384(17) 0.0180(14) 0.0177(14) 0.0008(11) -0.0051(12) 0.0040(12)
C3 0.0298(15) 0.0162(14) 0.0167(13) 0.0009(11) -0.0022(11) 0.0025(11)
C4 0.0259(14) 0.0136(13) 0.0182(13) -0.0021(10) -0.0041(11) 0.0020(11)
C5 0.0285(15) 0.0175(14) 0.0209(14) 0.0026(11) -0.0072(12) 0.0015(11)
C6 0.0344(17) 0.0193(15) 0.0298(16) -0.0017(12) -0.0129(14) 0.0004(13)
C7 0.0415(19) 0.0233(16) 0.0256(16) -0.0073(12) -0.0160(14) 0.0070(14)
C8 0.0364(18) 0.0301(17) 0.0180(14) -0.0085(12) -0.0059(13) 0.0087(14)
C9 0.0255(15) 0.0224(15) 0.0197(14) -0.0033(11) -0.0041(11) 0.0039(12)
C10 0.0298(17) 0.048(2) 0.0260(16) -0.0019(15) 0.0059(13) 0.0039(15)
C11 0.0333(18) 0.0358(19) 0.0342(18) 0.0117(15) -0.0026(14) -0.0091(15)
C12 0.0293(15) 0.0144(13) 0.0157(13) 0.0017(10) 0.0003(11) 0.0055(11)
C13 0.0310(16) 0.0191(14) 0.0176(14) 0.0004(11) 0.0000(12) 0.0051(12)
C14 0.0407(18) 0.0258(16) 0.0189(14) -0.0014(12) -0.0069(13) 0.0054(14)
C15 0.051(2) 0.0280(17) 0.0143(14) 0.0004(12) -0.0015(13) 0.0137(15)
C16 0.0423(19) 0.0216(15) 0.0215(15) 0.0044(12) 0.0074(13) 0.0113(13)
C17 0.0328(16) 0.0127(13) 0.0213(14) 0.0027(11) 0.0026(12) 0.0072(11)
C18 0.0366(18) 0.0360(19) 0.0303(17) 0.0072(14) -0.0105(14) -0.0090(15)
C19 0.0322(18) 0.035(2) 0.047(2) 0.0145(16) 0.0119(16) 0.0035(15)
C20 0.0257(15) 0.0234(15) 0.0202(14) 0.0040(11) -0.0039(11) 0.0099(12)
C21 0.0171(13) 0.0241(15) 0.0306(16) -0.0048(12) -0.0115(12) 0.0058(11)
C22 0.0146(13) 0.0252(16) 0.0333(16) 0.0057(13) 0.0044(12) 0.0054(11)
C23 0.0227(14) 0.0240(15) 0.0204(14) -0.0012(11) -0.0001(11) 0.0111(12)
C24 0.0269(15) 0.0142(14) 0.0268(15) 0.0020(11) -0.0047(12) 0.0041(11)
C25 0.045(2) 0.051(2) 0.0222(16) 0.0075(15) -0.0015(15) 0.0155(18)
C26 0.0367(19) 0.0325(19) 0.052(2) -0.0149(17) -0.0188(17) 0.0070(15)
C27 0.0279(17) 0.0333(19) 0.062(3) 0.0180(18) 0.0096(17) 0.0033(14)
C28 0.045(2) 0.0363(19) 0.0247(16) -0.0063(14) -0.0034(14) 0.0206(16)
C29 0.0342(18) 0.0193(16) 0.058(2) 0.0018(15) -0.0084(16) 0.0014(14)
Ru2 0.02031(11) 0.01704(11) 0.01832(11) -0.00463(8) 0.00193(8) -0.00410(8)
Cl2 0.0366(4) 0.0299(4) 0.0290(4) -0.0077(3) 0.0131(3) -0.0083(3)
O5 0.0322(12) 0.0261(11) 0.0252(11) 0.0001(9) 0.0019(9) -0.0001(9)
O6 0.0434(14) 0.0321(13) 0.0221(11) 0.0036(9) 0.0098(10) 0.0078(10)
O7 0.0243(11) 0.0291(11) 0.0217(10) -0.0011(9) 0.0024(8) -0.0008(9)
O8 0.0259(11) 0.0383(13) 0.0182(10) 0.0036(9) -0.0026(8) 0.0045(9)
N3 0.0253(12) 0.0176(12) 0.0124(11) -0.0003(9) -0.0012(9) -0.0032(9)
N4 0.0256(12) 0.0134(11) 0.0126(11) -0.0023(8) -0.0019(9) -0.0007(9)
C30 0.0152(12) 0.0172(13) 0.0156(12) 0.0016(10) -0.0002(10) -0.0010(10)
C31 0.0268(14) 0.0159(13) 0.0168(13) -0.0025(10) -0.0037(11) -0.0020(11)
C32 0.0455(19) 0.0158(14) 0.0182(14) 0.0004(11) -0.0017(13) -0.0066(13)
C33 0.0272(15) 0.0208(14) 0.0137(13) 0.0002(10) -0.0001(11) -0.0056(11)
C34 0.0282(15) 0.0157(14) 0.0204(14) 0.0004(11) 0.0007(12) -0.0041(11)
C35 0.0369(17) 0.0221(15) 0.0187(14) -0.0017(11) 0.0068(13) -0.0042(13)
C36 0.0460(19) 0.0210(15) 0.0137(13) -0.0008(11) 0.0003(13) -0.0066(13)
C37 0.0366(17) 0.0216(15) 0.0179(14) 0.0020(11) -0.0087(12) -0.0062(12)
C38 0.0280(15) 0.0194(14) 0.0177(14) 0.0013(11) -0.0005(11) -0.0028(11)
C39 0.0323(18) 0.058(2) 0.0283(17) 0.0066(16) -0.0059(14) 0.0124(17)
C40 0.0283(17) 0.0352(19) 0.0365(18) -0.0007(15) 0.0091(14) -0.0006(14)
C41 0.0277(15) 0.0167(13) 0.0153(13) 0.0008(10) -0.0043(11) -0.0004(11)
C42 0.0300(16) 0.0197(14) 0.0195(14) 0.0017(11) 0.0001(12) -0.0045(12)
C43 0.0372(18) 0.0271(16) 0.0187(14) 0.0062(12) -0.0020(13) -0.0069(13)
C44 0.0444(19) 0.0247(16) 0.0212(15) 0.0030(12) -0.0113(14) -0.0021(14)
C45 0.0412(19) 0.0267(17) 0.0311(17) 0.0024(14) -0.0050(15) 0.0048(14)
C46 0.0319(17) 0.0262(16) 0.0219(15) -0.0001(12) -0.0010(13) -0.0021(13)
C47 0.0312(18) 0.0384(19) 0.0350(19) 0.0066(15) 0.0003(14) -0.0046(15)
C48 0.068(3) 0.044(2) 0.0271(18) 0.0019(16) 0.0183(18) 0.009(2)
C49 0.0195(14) 0.0269(16) 0.0376(18) -0.0164(14) 0.0037(13) -0.0107(12)
C50 0.0172(13) 0.0340(17) 0.0216(14) -0.0033(12) -0.0022(11) -0.0085(12)
C51 0.0148(13) 0.0229(15) 0.0239(14) -0.0038(11) 0.0069(11) -0.0035(11)
C52 0.0225(14) 0.0265(16) 0.0252(15) 0.0005(12) 0.0007(12) -0.0098(12)
C53 0.0236(15) 0.0155(14) 0.046(2) 0.0010(13) -0.0002(14) -0.0081(12)
C54 0.0312(18) 0.049(2) 0.051(2) -0.0287(19) 0.0024(16) -0.0085(16)
C55 0.0329(18) 0.055(2) 0.0267(17) 0.0075(16) -0.0072(14) -0.0157(17)
C56 0.0315(17) 0.0258(17) 0.046(2) -0.0070(15) 0.0127(15) -0.0012(14)
C57 0.043(2) 0.056(2) 0.0281(18) 0.0075(17) -0.0029(15) -0.0260(19)
C58 0.0305(18) 0.0305(19) 0.071(3) 0.0114(18) -0.0066(18) -0.0054(15)
Ru3 0.01485(10) 0.01650(11) 0.01616(10) -0.00084(7) 0.00054(7) -0.00150(7)
Cl3 0.0199(3) 0.0256(3) 0.0227(3) -0.0041(3) 0.0040(2) -0.0005(3)
O9 0.0262(11) 0.0326(12) 0.0231(11) -0.0006(9) 0.0007(9) 0.0082(9)
O10 0.0242(11) 0.0294(12) 0.0306(12) 0.0048(9) 0.0048(9) 0.0022(9)
O11 0.0307(12) 0.0385(13) 0.0185(10) 0.0019(9) -0.0029(9) 0.0044(10)
O12 0.0250(11) 0.0251(11) 0.0314(12) -0.0013(9) 0.0010(9) 0.0001(9)
N5 0.0270(13) 0.0179(12) 0.0184(12) -0.0014(9) -0.0030(10) 0.0001(10)
N6 0.0271(13) 0.0171(12) 0.0175(11) -0.0021(9) -0.0065(10) 0.0034(10)
C59 0.0152(12) 0.0167(13) 0.0193(13) 0.0004(10) 0.0012(10) 0.0001(10)
C60 0.0373(18) 0.0187(15) 0.0282(16) -0.0043(12) -0.0098(14) 0.0039(13)
C61 0.0417(19) 0.0195(15) 0.0257(16) -0.0034(12) -0.0091(14) 0.0025(13)
C62 0.0252(14) 0.0157(13) 0.0199(14) 0.0023(11) -0.0010(11) -0.0007(11)
C63 0.0262(15) 0.0232(15) 0.0209(14) 0.0019(11) -0.0004(12) 0.0001(12)
C64 0.0310(17) 0.0330(18) 0.0257(16) 0.0066(13) -0.0044(13) 0.0044(14)
C65 0.0418(19) 0.0337(18) 0.0193(15) 0.0070(13) -0.0019(13) 0.0013(15)
C66 0.0342(17) 0.0269(16) 0.0231(15) 0.0030(12) 0.0040(13) -0.0030(13)
C67 0.0250(15) 0.0160(14) 0.0253(15) 0.0031(11) 0.0013(12) -0.0026(11)
C68 0.0293(17) 0.0358(19) 0.0360(18) -0.0051(15) -0.0019(14) 0.0099(14)
C69 0.0268(17) 0.0381(19) 0.0393(19) -0.0058(15) 0.0080(14) 0.0002(14)
C70 0.0267(15) 0.0176(14) 0.0210(14) -0.0010(11) -0.0079(12) 0.0025(11)
C71 0.0254(15) 0.0225(15) 0.0197(14) -0.0047(11) -0.0080(11) -0.0009(12)
C72 0.0297(16) 0.0225(15) 0.0280(16) -0.0064(12) -0.0106(13) 0.0068(12)
C73 0.0402(19) 0.0237(16) 0.0282(16) -0.0014(13) -0.0160(14) 0.0068(13)
C74 0.0398(18) 0.0239(16) 0.0217(15) -0.0002(12) -0.0109(13) -0.0012(13)
C75 0.0280(15) 0.0238(15) 0.0210(14) -0.0027(12) -0.0078(12) 0.0016(12)
C76 0.0358(19) 0.051(2) 0.0223(16) 0.0020(15) -0.0011(14) -0.0013(16)
C77 0.0225(16) 0.0330(18) 0.043(2) -0.0066(15) 0.0015(14) -0.0019(13)
C78 0.0126(12) 0.0299(16) 0.0220(14) 0.0028(12) 0.0035(11) -0.0016(11)
C79 0.0118(12) 0.0269(15) 0.0244(15) 0.0035(12) -0.0036(11) -0.0028(11)
C80 0.0169(13) 0.0292(16) 0.0208(14) -0.0041(12) -0.0026(11) -0.0100(11)
C81 0.0193(13) 0.0193(14) 0.0278(15) -0.0008(12) 0.0008(11) -0.0072(11)
C82 0.0159(13) 0.0251(15) 0.0215(14) 0.0046(11) 0.0017(11) -0.0066(11)
C83 0.0225(15) 0.0357(18) 0.0232(15) -0.0013(13) 0.0037(12) 0.0053(13)
C84 0.0212(14) 0.0357(18) 0.0259(15) 0.0050(13) -0.0031(12) -0.0011(13)
C85 0.0311(17) 0.0404(19) 0.0220(15) -0.0045(14) -0.0017(13) -0.0088(14)
C86 0.0300(17) 0.0164(15) 0.046(2) -0.0025(13) 0.0002(14) -0.0059(12)
C87 0.0247(15) 0.0295(17) 0.0273(16) 0.0081(13) -0.0019(12) -0.0036(13)

loop_
_atom_type_symbol
_atom_type_description
_atom_type_scat_dispersion_real
_atom_type_scat_dispersion_imag
_atom_type_scat_source
C C 0.0181 0.0091 'International Tables Vol C Tables 4.2.6.8 and 6.1.1.4'
H H 0.0000 0.0000 'International Tables Vol C Tables 4.2.6.8 and 6.1.1.4'
Cl Cl 0.3639 0.7018 'International Tables Vol C Tables 4.2.6.8 and 6.1.1.4'
N N 0.0311 0.0180 'International Tables Vol C Tables 4.2.6.8 and 6.1.1.4'
O O 0.0492 0.0322 'International Tables Vol C Tables 4.2.6.8 and 6.1.1.4'
Ru Ru 0.0552 3.2960 'International Tables Vol C Tables 4.2.6.8 and 6.1.1.4'

loop_
_geom_angle_atom_site_label_1
_geom_angle_atom_site_label_2
_geom_angle_atom_site_label_3
_geom_angle
_geom_angle_site_symmetry_1
_geom_angle_site_symmetry_3
_geom_angle_publ_flag
C1 Ru1 Cl1 98.68(8) . . ?
C1 Ru1 C20 154.33(12) . . ?
C1 Ru1 C21 115.62(12) . . ?
C1 Ru1 C22 98.48(11) . . ?
C1 Ru1 C23 115.59(11) . . ?
C1 Ru1 C24 154.41(11) . . ?
C20 Ru1 Cl1 97.78(9) . . ?
C21 Ru1 Cl1 128.64(9) . . ?
C21 Ru1 C20 39.41(12) . . ?
C21 Ru1 C22 39.30(12) . . ?
C21 Ru1 C23 66.09(12) . . ?
C21 Ru1 C24 65.26(11) . . ?
C22 Ru1 Cl1 162.71(8) . . ?
C22 Ru1 C20 65.40(12) . . ?
C22 Ru1 C24 65.43(12) . . ?
C23 Ru1 Cl1 131.63(9) . . ?
C23 Ru1 C20 65.29(11) . . ?
C23 Ru1 C22 39.25(12) . . ?
C23 Ru1 C24 39.51(12) . . ?
C24 Ru1 Cl1 99.09(9) . . ?
C24 Ru1 C20 37.86(11) . . ?
C13 O1 C18 117.6(2) . . ?
C17 O2 C19 117.6(3) . . ?
C9 O3 C10 116.7(3) . . ?
C5 O4 C11 117.1(3) . . ?
C1 N1 C2 113.9(2) . . ?
C1 N1 C4 125.0(2) . . ?
C4 N1 C2 118.3(2) . . ?
C1 N2 C3 114.9(2) . . ?
C1 N2 C12 124.7(2) . . ?
C12 N2 C3 120.1(2) . . ?
N1 C1 Ru1 127.45(19) . . ?
N2 C1 Ru1 126.3(2) . . ?
N2 C1 N1 106.0(2) . . ?
N1 C2 H2A 111.3 . . ?
N1 C2 H2B 111.3 . . ?
N1 C2 C3 102.5(2) . . ?
H2A C2 H2B 109.2 . . ?
C3 C2 H2A 111.3 . . ?
C3 C2 H2B 111.3 . . ?
N2 C3 C2 102.1(2) . . ?
N2 C3 H3A 111.3 . . ?
N2 C3 H3B 111.3 . . ?
C2 C3 H3A 111.3 . . ?
C2 C3 H3B 111.3 . . ?
H3A C3 H3B 109.2 . . ?
C5 C4 N1 119.6(3) . . ?
C9 C4 N1 120.7(3) . . ?
C9 C4 C5 119.5(3) . . ?
O4 C5 C4 115.1(3) . . ?
O4 C5 C6 124.7(3) . . ?
C6 C5 C4 120.2(3) . . ?
C5 C6 H6 120.5 . . ?
C7 C6 C5 118.9(3) . . ?
C7 C6 H6 120.5 . . ?
C6 C7 H7 119.1 . . ?
C8 C7 C6 121.9(3) . . ?
C8 C7 H7 119.1 . . ?
C7 C8 H8 120.5 . . ?
C7 C8 C9 118.9(3) . . ?
C9 C8 H8 120.5 . . ?
O3 C9 C4 115.6(3) . . ?
O3 C9 C8 124.1(3) . . ?
C4 C9 C8 120.3(3) . . ?
O3 C10 H10A 109.5 . . ?
O3 C10 H10B 109.5 . . ?
O3 C10 H10C 109.5 . . ?
H10A C10 H10B 109.5 . . ?
H10A C10 H10C 109.5 . . ?
H10B C10 H10C 109.5 . . ?
O4 C11 H11A 109.5 . . ?
O4 C11 H11B 109.5 . . ?
O4 C11 H11C 109.5 . . ?
H11A C11 H11B 109.5 . . ?
H11A C11 H11C 109.5 . . ?
H11B C11 H11C 109.5 . . ?
C13 C12 N2 120.1(3) . . ?
C13 C12 C17 119.9(3) . . ?
C17 C12 N2 119.8(3) . . ?
O1 C13 C12 115.6(3) . . ?
O1 C13 C14 124.3(3) . . ?
C14 C13 C12 120.1(3) . . ?
C13 C14 H14 120.6 . . ?
C15 C14 C13 118.7(3) . . ?
C15 C14 H14 120.6 . . ?
C14 C15 H15 118.9 . . ?
C16 C15 C14 122.2(3) . . ?
C16 C15 H15 118.9 . . ?
C15 C16 H16 120.6 . . ?
C15 C16 C17 118.8(3) . . ?
C17 C16 H16 120.6 . . ?
O2 C17 C12 115.4(3) . . ?
O2 C17 C16 124.8(3) . . ?
C12 C17 C16 119.7(3) . . ?
O1 C18 H18A 109.5 . . ?
O1 C18 H18B 109.5 . . ?
O1 C18 H18C 109.5 . . ?
H18A C18 H18B 109.5 . . ?
H18A C18 H18C 109.5 . . ?
H18B C18 H18C 109.5 . . ?
O2 C19 H19A 109.5 . . ?
O2 C19 H19B 109.5 . . ?
O2 C19 H19C 109.5 . . ?
H19A C19 H19B 109.5 . . ?
H19A C19 H19C 109.5 . . ?
H19B C19 H19C 109.5 . . ?
C21 C20 Ru1 68.34(16) . . ?
C21 C20 C25 125.3(3) . . ?
C24 C20 Ru1 70.90(16) . . ?
C24 C20 C21 108.1(3) . . ?
C24 C20 C25 126.5(3) . . ?
C25 C20 Ru1 124.5(2) . . ?
C20 C21 Ru1 72.25(16) . . ?
C20 C21 C26 124.3(3) . . ?
C22 C21 Ru1 71.34(16) . . ?
C22 C21 C20 108.1(3) . . ?
C22 C21 C26 127.2(3) . . ?
C26 C21 Ru1 127.8(2) . . ?
C21 C22 Ru1 69.36(16) . . ?
C21 C22 C23 107.7(3) . . ?
C21 C22 C27 126.5(3) . . ?
C23 C22 Ru1 69.81(16) . . ?
C23 C22 C27 125.8(3) . . ?
C27 C22 Ru1 127.5(2) . . ?
C22 C23 Ru1 70.94(16) . . ?
C22 C23 C24 107.6(3) . . ?
C22 C23 C28 126.9(3) . . ?
C24 C23 Ru1 71.61(16) . . ?
C24 C23 C28 125.0(3) . . ?
C28 C23 Ru1 129.1(2) . . ?
C20 C24 Ru1 71.24(16) . . ?
C20 C24 C23 108.4(3) . . ?
C20 C24 C29 127.1(3) . . ?
C23 C24 Ru1 68.88(16) . . ?
C23 C24 C29 124.4(3) . . ?
C29 C24 Ru1 125.6(2) . . ?
C20 C25 H25A 109.5 . . ?
C20 C25 H25B 109.5 . . ?
C20 C25 H25C 109.5 . . ?
H25A C25 H25B 109.5 . . ?
H25A C25 H25C 109.5 . . ?
H25B C25 H25C 109.5 . . ?
C21 C26 H26A 109.5 . . ?
C21 C26 H26B 109.5 . . ?
C21 C26 H26C 109.5 . . ?
H26A C26 H26B 109.5 . . ?
H26A C26 H26C 109.5 . . ?
H26B C26 H26C 109.5 . . ?
C22 C27 H27A 109.5 . . ?
C22 C27 H27B 109.5 . . ?
C22 C27 H27C 109.5 . . ?
H27A C27 H27B 109.5 . . ?
H27A C27 H27C 109.5 . . ?
H27B C27 H27C 109.5 . . ?
C23 C28 H28A 109.5 . . ?
C23 C28 H28B 109.5 . . ?
C23 C28 H28C 109.5 . . ?
H28A C28 H28B 109.5 . . ?
H28A C28 H28C 109.5 . . ?
H28B C28 H28C 109.5 . . ?
C24 C29 H29A 109.5 . . ?
C24 C29 H29B 109.5 . . ?
C24 C29 H29C 109.5 . . ?
H29A C29 H29B 109.5 . . ?
H29A C29 H29C 109.5 . . ?
H29B C29 H29C 109.5 . . ?
Cl2 Ru2 O5 79.99(6) . . ?
C30 Ru2 Cl2 101.49(8) . . ?
C30 Ru2 O5 75.12(9) . . ?
C30 Ru2 C49 154.99(12) . . ?
C30 Ru2 C50 115.67(12) . . ?
C30 Ru2 C51 93.20(11) . . ?
C30 Ru2 C52 107.41(11) . . ?
C30 Ru2 C53 145.08(12) . . ?
C49 Ru2 Cl2 90.73(8) . . ?
C49 Ru2 O5 128.97(11) . . ?
C50 Ru2 Cl2 104.13(9) . . ?
C50 Ru2 O5 166.74(11) . . ?
C50 Ru2 C49 39.50(13) . . ?
C50 Ru2 C51 39.69(11) . . ?
C50 Ru2 C52 65.81(12) . . ?
C50 Ru2 C53 65.08(13) . . ?
C51 Ru2 Cl2 143.18(8) . . ?
C51 Ru2 O5 136.71(10) . . ?
C51 Ru2 C49 65.01(11) . . ?
C51 Ru2 C52 38.89(12) . . ?
C51 Ru2 C53 64.92(12) . . ?
C52 Ru2 Cl2 150.95(9) . . ?
C52 Ru2 O5 104.43(10) . . ?
C52 Ru2 C49 63.85(12) . . ?
C52 Ru2 C53 38.71(12) . . ?
C53 Ru2 Cl2 112.29(9) . . ?
C53 Ru2 O5 101.66(10) . . ?
C53 Ru2 C49 37.02(13) . . ?
C46 O5 Ru2 105.92(19) . . ?
C46 O5 C47 111.8(3) . . ?
C47 O5 Ru2 122.90(19) . . ?
C42 O6 C48 117.3(3) . . ?
C34 O7 C40 117.3(2) . . ?
C38 O8 C39 117.5(2) . . ?
C30 N3 C31 114.1(2) . . ?
C30 N3 C33 123.6(2) . . ?
C33 N3 C31 120.0(2) . . ?
C30 N4 C32 113.3(2) . . ?
C30 N4 C41 123.9(2) . . ?
C41 N4 C32 122.0(2) . . ?
N3 C30 Ru2 131.6(2) . . ?
N3 C30 N4 106.2(2) . . ?
N4 C30 Ru2 121.77(19) . . ?
N3 C31 H31A 111.2 . . ?
N3 C31 H31B 111.2 . . ?
N3 C31 C32 102.8(2) . . ?
H31A C31 H31B 109.1 . . ?
C32 C31 H31A 111.2 . . ?
C32 C31 H31B 111.2 . . ?
N4 C32 C31 102.9(2) . . ?
N4 C32 H32A 111.2 . . ?
N4 C32 H32B 111.2 . . ?
C31 C32 H32A 111.2 . . ?
C31 C32 H32B 111.2 . . ?
H32A C32 H32B 109.1 . . ?
C34 C33 N3 119.2(3) . . ?
C38 C33 N3 120.8(3) . . ?
C38 C33 C34 120.0(3) . . ?
O7 C34 C33 115.2(3) . . ?
O7 C34 C35 124.9(3) . . ?
C35 C34 C33 119.8(3) . . ?
C34 C35 H35 120.6 . . ?
C36 C35 C34 118.9(3) . . ?
C36 C35 H35 120.6 . . ?
C35 C36 H36 118.9 . . ?
C35 C36 C37 122.2(3) . . ?
C37 C36 H36 118.9 . . ?
C36 C37 H37 120.8 . . ?
C36 C37 C38 118.4(3) . . ?
C38 C37 H37 120.8 . . ?
O8 C38 C33 115.4(3) . . ?
O8 C38 C37 124.1(3) . . ?
C33 C38 C37 120.5(3) . . ?
O8 C39 H39A 109.5 . . ?
O8 C39 H39B 109.5 . . ?
O8 C39 H39C 109.5 . . ?
H39A C39 H39B 109.5 . . ?
H39A C39 H39C 109.5 . . ?
H39B C39 H39C 109.5 . . ?
O7 C40 H40A 109.5 . . ?
O7 C40 H40B 109.5 . . ?
O7 C40 H40C 109.5 . . ?
H40A C40 H40B 109.5 . . ?
H40A C40 H40C 109.5 . . ?
H40B C40 H40C 109.5 . . ?
C42 C41 N4 121.7(3) . . ?
C46 C41 N4 122.2(3) . . ?
C46 C41 C42 116.0(3) . . ?
O6 C42 C41 115.6(3) . . ?
O6 C42 C43 123.3(3) . . ?
C43 C42 C41 121.1(3) . . ?
C42 C43 H43 119.9 . . ?
C44 C43 C42 120.2(3) . . ?
C44 C43 H43 119.9 . . ?
C43 C44 H44 119.9 . . ?
C45 C44 C43 120.3(3) . . ?
C45 C44 H44 119.9 . . ?
C44 C45 H45 120.4 . . ?
C44 C45 C46 119.3(3) . . ?
C46 C45 H45 120.4 . . ?
O5 C46 C41 118.9(3) . . ?
C45 C46 O5 118.2(3) . . ?
C45 C46 C41 122.9(3) . . ?
O5 C47 H47A 109.5 . . ?
O5 C47 H47B 109.5 . . ?
O5 C47 H47C 109.5 . . ?
H47A C47 H47B 109.5 . . ?
H47A C47 H47C 109.5 . . ?
H47B C47 H47C 109.5 . . ?
O6 C48 H48A 109.5 . . ?
O6 C48 H48B 109.5 . . ?
O6 C48 H48C 109.5 . . ?
H48A C48 H48B 109.5 . . ?
H48A C48 H48C 109.5 . . ?
H48B C48 H48C 109.5 . . ?
C50 C49 Ru2 66.66(16) . . ?
C50 C49 C54 125.2(3) . . ?
C53 C49 Ru2 71.34(17) . . ?
C53 C49 C50 108.4(3) . . ?
C53 C49 C54 126.4(3) . . ?
C54 C49 Ru2 126.2(2) . . ?
C49 C50 Ru2 73.84(17) . . ?
C49 C50 C55 124.8(3) . . ?
C51 C50 Ru2 70.92(16) . . ?
C51 C50 C49 107.0(3) . . ?
C51 C50 C55 127.8(3) . . ?
C55 C50 Ru2 126.4(2) . . ?
C50 C51 Ru2 69.39(16) . . ?
C50 C51 C56 126.5(3) . . ?
C52 C51 Ru2 71.49(17) . . ?
C52 C51 C50 107.9(3) . . ?
C52 C51 C56 125.6(3) . . ?
C56 C51 Ru2 126.6(2) . . ?
C51 C52 Ru2 69.62(16) . . ?
C51 C52 C53 108.2(3) . . ?
C51 C52 C57 125.6(3) . . ?
C53 C52 Ru2 72.45(18) . . ?
C53 C52 C57 125.3(3) . . ?
C57 C52 Ru2 132.0(2) . . ?
C49 C53 Ru2 71.64(18) . . ?
C49 C53 C52 108.3(3) . . ?
C49 C53 C58 128.0(3) . . ?
C52 C53 Ru2 68.84(16) . . ?
C52 C53 C58 123.6(3) . . ?
C58 C53 Ru2 125.1(2) . . ?
C49 C54 H54A 109.5 . . ?
C49 C54 H54B 109.5 . . ?
C49 C54 H54C 109.5 . . ?
H54A C54 H54B 109.5 . . ?
H54A C54 H54C 109.5 . . ?
H54B C54 H54C 109.5 . . ?
C50 C55 H55A 109.5 . . ?
C50 C55 H55B 109.5 . . ?
C50 C55 H55C 109.5 . . ?
H55A C55 H55B 109.5 . . ?
H55A C55 H55C 109.5 . . ?
H55B C55 H55C 109.5 . . ?
C51 C56 H56A 109.5 . . ?
C51 C56 H56B 109.5 . . ?
C51 C56 H56C 109.5 . . ?
H56A C56 H56B 109.5 . . ?
H56A C56 H56C 109.5 . . ?
H56B C56 H56C 109.5 . . ?
C52 C57 H57A 109.5 . . ?
C52 C57 H57B 109.5 . . ?
C52 C57 H57C 109.5 . . ?
H57A C57 H57B 109.5 . . ?
H57A C57 H57C 109.5 . . ?
H57B C57 H57C 109.5 . . ?
C53 C58 H58A 109.5 . . ?
C53 C58 H58B 109.5 . . ?
C53 C58 H58C 109.5 . . ?
H58A C58 H58B 109.5 . . ?
H58A C58 H58C 109.5 . . ?
H58B C58 H58C 109.5 . . ?
C59 Ru3 Cl3 102.89(8) . . ?
C59 Ru3 C78 94.36(11) . . ?
C59 Ru3 C79 109.71(11) . . ?
C59 Ru3 C80 148.27(11) . . ?
C59 Ru3 C81 154.60(11) . . ?
C59 Ru3 C82 115.34(11) . . ?
C78 Ru3 Cl3 162.26(9) . . ?
C78 Ru3 C80 65.69(11) . . ?
C78 Ru3 C81 65.54(12) . . ?
C79 Ru3 Cl3 133.82(9) . . ?
C79 Ru3 C78 39.51(11) . . ?
C79 Ru3 C80 39.42(12) . . ?
C79 Ru3 C81 65.24(12) . . ?
C79 Ru3 C82 66.21(11) . . ?
C80 Ru3 Cl3 100.16(8) . . ?
C80 Ru3 C81 37.91(12) . . ?
C81 Ru3 Cl3 96.74(8) . . ?
C82 Ru3 Cl3 126.07(9) . . ?
C82 Ru3 C78 39.49(12) . . ?
C82 Ru3 C80 65.29(11) . . ?
C82 Ru3 C81 39.26(11) . . ?
C63 O9 C68 116.7(2) . . ?
C67 O10 C69 117.2(3) . . ?
C75 O11 C76 116.4(3) . . ?
C71 O12 C77 117.3(3) . . ?
C59 N5 C60 114.4(2) . . ?
C59 N5 C62 124.6(2) . . ?
C62 N5 C60 120.3(2) . . ?
C59 N6 C61 113.9(2) . . ?
C59 N6 C70 122.6(2) . . ?
C70 N6 C61 119.3(2) . . ?
N5 C59 Ru3 127.5(2) . . ?
N6 C59 Ru3 125.5(2) . . ?
N6 C59 N5 106.0(2) . . ?
N5 C60 H60A 111.3 . . ?
N5 C60 H60B 111.3 . . ?
N5 C60 C61 102.5(2) . . ?
H60A C60 H60B 109.2 . . ?
C61 C60 H60A 111.3 . . ?
C61 C60 H60B 111.3 . . ?
N6 C61 C60 102.6(2) . . ?
N6 C61 H61A 111.3 . . ?
N6 C61 H61B 111.3 . . ?
C60 C61 H61A 111.3 . . ?
C60 C61 H61B 111.3 . . ?
H61A C61 H61B 109.2 . . ?
C63 C62 N5 120.5(3) . . ?
C63 C62 C67 119.3(3) . . ?
C67 C62 N5 120.0(3) . . ?
O9 C63 C62 115.5(3) . . ?
O9 C63 C64 124.1(3) . . ?
C64 C63 C62 120.4(3) . . ?
C63 C64 H64 120.5 . . ?
C65 C64 C63 118.9(3) . . ?
C65 C64 H64 120.5 . . ?
C64 C65 H65 119.1 . . ?
C66 C65 C64 121.8(3) . . ?
C66 C65 H65 119.1 . . ?
C65 C66 H66 120.5 . . ?
C65 C66 C67 119.1(3) . . ?
C67 C66 H66 120.5 . . ?
O10 C67 C62 115.3(3) . . ?
O10 C67 C66 124.3(3) . . ?
C66 C67 C62 120.3(3) . . ?
O9 C68 H68A 109.5 . . ?
O9 C68 H68B 109.5 . . ?
O9 C68 H68C 109.5 . . ?
H68A C68 H68B 109.5 . . ?
H68A C68 H68C 109.5 . . ?
H68B C68 H68C 109.5 . . ?
O10 C69 H69A 109.5 . . ?
O10 C69 H69B 109.5 . . ?
O10 C69 H69C 109.5 . . ?
H69A C69 H69B 109.5 . . ?
H69A C69 H69C 109.5 . . ?
H69B C69 H69C 109.5 . . ?
C71 C70 N6 118.5(3) . . ?
C75 C70 N6 121.5(3) . . ?
C75 C70 C71 119.8(3) . . ?
O12 C71 C70 115.0(3) . . ?
O12 C71 C72 124.9(3) . . ?
C72 C71 C70 120.0(3) . . ?
C71 C72 H72 120.5 . . ?
C73 C72 C71 119.1(3) . . ?
C73 C72 H72 120.5 . . ?
C72 C73 H73 119.2 . . ?
C74 C73 C72 121.6(3) . . ?
C74 C73 H73 119.2 . . ?
C73 C74 H74 120.3 . . ?
C73 C74 C75 119.4(3) . . ?
C75 C74 H74 120.3 . . ?
O11 C75 C70 116.0(3) . . ?
O11 C75 C74 124.1(3) . . ?
C70 C75 C74 119.8(3) . . ?
O11 C76 H76A 109.5 . . ?
O11 C76 H76B 109.5 . . ?
O11 C76 H76C 109.5 . . ?
H76A C76 H76B 109.5 . . ?
H76A C76 H76C 109.5 . . ?
H76B C76 H76C 109.5 . . ?
O12 C77 H77A 109.5 . . ?
O12 C77 H77B 109.5 . . ?
O12 C77 H77C 109.5 . . ?
H77A C77 H77B 109.5 . . ?
H77A C77 H77C 109.5 . . ?
H77B C77 H77C 109.5 . . ?
C79 C78 Ru3 69.51(16) . . ?
C79 C78 C82 107.2(3) . . ?
C79 C78 C83 127.5(3) . . ?
C82 C78 Ru3 69.69(16) . . ?
C82 C78 C83 125.3(3) . . ?
C83 C78 Ru3 126.0(2) . . ?
C78 C79 Ru3 70.98(16) . . ?
C78 C79 C80 108.0(3) . . ?
C78 C79 C84 127.8(3) . . ?
C80 C79 Ru3 71.91(16) . . ?
C80 C79 C84 123.8(3) . . ?
C84 C79 Ru3 128.4(2) . . ?
C79 C80 Ru3 68.66(15) . . ?
C79 C80 C85 124.2(3) . . ?
C81 C80 Ru3 71.99(16) . . ?
C81 C80 C79 108.7(3) . . ?
C81 C80 C85 127.1(3) . . ?
C85 C80 Ru3 123.7(2) . . ?
C80 C81 Ru3 70.10(16) . . ?
C80 C81 C82 107.7(3) . . ?
C80 C81 C86 126.8(3) . . ?
C82 C81 Ru3 68.00(16) . . ?
C82 C81 C86 125.4(3) . . ?
C86 C81 Ru3 126.0(2) . . ?
C78 C82 Ru3 70.82(16) . . ?
C78 C82 C81 108.3(3) . . ?
C78 C82 C87 127.3(3) . . ?
C81 C82 Ru3 72.74(16) . . ?
C81 C82 C87 124.2(3) . . ?
C87 C82 Ru3 127.1(2) . . ?
C78 C83 H83A 109.5 . . ?
C78 C83 H83B 109.5 . . ?
C78 C83 H83C 109.5 . . ?
H83A C83 H83B 109.5 . . ?
H83A C83 H83C 109.5 . . ?
H83B C83 H83C 109.5 . . ?
C79 C84 H84A 109.5 . . ?
C79 C84 H84B 109.5 . . ?
C79 C84 H84C 109.5 . . ?
H84A C84 H84B 109.5 . . ?
H84A C84 H84C 109.5 . . ?
H84B C84 H84C 109.5 . . ?
C80 C85 H85A 109.5 . . ?
C80 C85 H85B 109.5 . . ?
C80 C85 H85C 109.5 . . ?
H85A C85 H85B 109.5 . . ?
H85A C85 H85C 109.5 . . ?
H85B C85 H85C 109.5 . . ?
C81 C86 H86A 109.5 . . ?
C81 C86 H86B 109.5 . . ?
C81 C86 H86C 109.5 . . ?
H86A C86 H86B 109.5 . . ?
H86A C86 H86C 109.5 . . ?
H86B C86 H86C 109.5 . . ?
C82 C87 H87A 109.5 . . ?
C82 C87 H87B 109.5 . . ?
C82 C87 H87C 109.5 . . ?
H87A C87 H87B 109.5 . . ?
H87A C87 H87C 109.5 . . ?
H87B C87 H87C 109.5 . . ?

loop_
_geom_bond_atom_site_label_1
_geom_bond_atom_site_label_2
_geom_bond_distance
_geom_bond_site_symmetry_2
_geom_bond_publ_flag
Ru1 Cl1 2.3798(7) . ?
Ru1 C1 2.086(3) . ?
Ru1 C20 2.173(3) . ?
Ru1 C21 2.121(3) . ?
Ru1 C22 2.147(3) . ?
Ru1 C23 2.132(3) . ?
Ru1 C24 2.169(3) . ?
O1 C13 1.369(4) . ?
O1 C18 1.424(4) . ?
O2 C17 1.347(4) . ?
O2 C19 1.429(4) . ?
O3 C9 1.371(4) . ?
O3 C10 1.425(4) . ?
O4 C5 1.354(4) . ?
O4 C11 1.423(4) . ?
N1 C1 1.356(4) . ?
N1 C2 1.475(4) . ?
N1 C4 1.418(3) . ?
N2 C1 1.339(4) . ?
N2 C3 1.474(4) . ?
N2 C12 1.421(4) . ?
C2 H2A 0.9900 . ?
C2 H2B 0.9900 . ?
C2 C3 1.520(4) . ?
C3 H3A 0.9900 . ?
C3 H3B 0.9900 . ?
C4 C5 1.399(4) . ?
C4 C9 1.392(4) . ?
C5 C6 1.396(4) . ?
C6 H6 0.9500 . ?
C6 C7 1.383(5) . ?
C7 H7 0.9500 . ?
C7 C8 1.382(5) . ?
C8 H8 0.9500 . ?
C8 C9 1.398(4) . ?
C10 H10A 0.9800 . ?
C10 H10B 0.9800 . ?
C10 H10C 0.9800 . ?
C11 H11A 0.9800 . ?
C11 H11B 0.9800 . ?
C11 H11C 0.9800 . ?
C12 C13 1.395(4) . ?
C12 C17 1.399(4) . ?
C13 C14 1.395(4) . ?
C14 H14 0.9500 . ?
C14 C15 1.388(5) . ?
C15 H15 0.9500 . ?
C15 C16 1.379(5) . ?
C16 H16 0.9500 . ?
C16 C17 1.401(4) . ?
C18 H18A 0.9800 . ?
C18 H18B 0.9800 . ?
C18 H18C 0.9800 . ?
C19 H19A 0.9800 . ?
C19 H19B 0.9800 . ?
C19 H19C 0.9800 . ?
C20 C21 1.449(5) . ?
C20 C24 1.408(4) . ?
C20 C25 1.497(4) . ?
C21 C22 1.435(4) . ?
C21 C26 1.494(4) . ?
C22 C23 1.437(5) . ?
C22 C27 1.490(5) . ?
C23 C24 1.454(4) . ?
C23 C28 1.487(4) . ?
C24 C29 1.509(4) . ?
C25 H25A 0.9800 . ?
C25 H25B 0.9800 . ?
C25 H25C 0.9800 . ?
C26 H26A 0.9800 . ?
C26 H26B 0.9800 . ?
C26 H26C 0.9800 . ?
C27 H27A 0.9800 . ?
C27 H27B 0.9800 . ?
C27 H27C 0.9800 . ?
C28 H28A 0.9800 . ?
C28 H28B 0.9800 . ?
C28 H28C 0.9800 . ?
C29 H29A 0.9800 . ?
C29 H29B 0.9800 . ?
C29 H29C 0.9800 . ?
Ru2 Cl2 2.4371(8) . ?
Ru2 O5 2.439(2) . ?
Ru2 C30 2.031(3) . ?
Ru2 C49 2.208(3) . ?
Ru2 C50 2.111(3) . ?
Ru2 C51 2.131(3) . ?
Ru2 C52 2.156(3) . ?
Ru2 C53 2.205(3) . ?
O5 C46 1.387(4) . ?
O5 C47 1.452(4) . ?
O6 C42 1.369(4) . ?
O6 C48 1.424(4) . ?
O7 C34 1.351(4) . ?
O7 C40 1.430(4) . ?
O8 C38 1.371(4) . ?
O8 C39 1.424(4) . ?
N3 C30 1.350(4) . ?
N3 C31 1.472(3) . ?
N3 C33 1.425(4) . ?
N4 C30 1.370(3) . ?
N4 C32 1.478(4) . ?
N4 C41 1.411(4) . ?
C31 H31A 0.9900 . ?
C31 H31B 0.9900 . ?
C31 C32 1.511(4) . ?
C32 H32A 0.9900 . ?
C32 H32B 0.9900 . ?
C33 C34 1.400(4) . ?
C33 C38 1.390(4) . ?
C34 C35 1.399(4) . ?
C35 H35 0.9500 . ?
C35 C36 1.384(5) . ?
C36 H36 0.9500 . ?
C36 C37 1.389(5) . ?
C37 H37 0.9500 . ?
C37 C38 1.396(4) . ?
C39 H39A 0.9800 . ?
C39 H39B 0.9800 . ?
C39 H39C 0.9800 . ?
C40 H40A 0.9800 . ?
C40 H40B 0.9800 . ?
C40 H40C 0.9800 . ?
C41 C42 1.406(4) . ?
C41 C46 1.403(4) . ?
C42 C43 1.399(4) . ?
C43 H43 0.9500 . ?
C43 C44 1.379(5) . ?
C44 H44 0.9500 . ?
C44 C45 1.374(5) . ?
C45 H45 0.9500 . ?
C45 C46 1.385(5) . ?
C47 H47A 0.9800 . ?
C47 H47B 0.9800 . ?
C47 H47C 0.9800 . ?
C48 H48A 0.9800 . ?
C48 H48B 0.9800 . ?
C48 H48C 0.9800 . ?
C49 C50 1.462(5) . ?
C49 C53 1.401(5) . ?
C49 C54 1.490(4) . ?
C50 C51 1.440(4) . ?
C50 C55 1.486(5) . ?
C51 C52 1.427(4) . ?
C51 C56 1.493(4) . ?
C52 C53 1.446(5) . ?
C52 C57 1.498(5) . ?
C53 C58 1.496(5) . ?
C54 H54A 0.9800 . ?
C54 H54B 0.9800 . ?
C54 H54C 0.9800 . ?
C55 H55A 0.9800 . ?
C55 H55B 0.9800 . ?
C55 H55C 0.9800 . ?
C56 H56A 0.9800 . ?
C56 H56B 0.9800 . ?
C56 H56C 0.9800 . ?
C57 H57A 0.9800 . ?
C57 H57B 0.9800 . ?
C57 H57C 0.9800 . ?
C58 H58A 0.9800 . ?
C58 H58B 0.9800 . ?
C58 H58C 0.9800 . ?
Ru3 Cl3 2.3833(7) . ?
Ru3 C59 2.070(3) . ?
Ru3 C78 2.138(3) . ?
Ru3 C79 2.119(3) . ?
Ru3 C80 2.162(3) . ?
Ru3 C81 2.187(3) . ?
Ru3 C82 2.123(3) . ?
O9 C63 1.371(4) . ?
O9 C68 1.427(4) . ?
O10 C67 1.354(4) . ?
O10 C69 1.424(4) . ?
O11 C75 1.365(4) . ?
O11 C76 1.431(4) . ?
O12 C71 1.359(4) . ?
O12 C77 1.420(4) . ?
N5 C59 1.357(4) . ?
N5 C60 1.469(4) . ?
N5 C62 1.418(4) . ?
N6 C59 1.352(4) . ?
N6 C61 1.477(4) . ?
N6 C70 1.424(4) . ?
C60 H60A 0.9900 . ?
C60 H60B 0.9900 . ?
C60 C61 1.519(4) . ?
C61 H61A 0.9900 . ?
C61 H61B 0.9900 . ?
C62 C63 1.398(4) . ?
C62 C67 1.400(4) . ?
C63 C64 1.394(4) . ?
C64 H64 0.9500 . ?
C64 C65 1.389(5) . ?
C65 H65 0.9500 . ?
C65 C66 1.380(5) . ?
C66 H66 0.9500 . ?
C66 C67 1.396(4) . ?
C68 H68A 0.9800 . ?
C68 H68B 0.9800 . ?
C68 H68C 0.9800 . ?
C69 H69A 0.9800 . ?
C69 H69B 0.9800 . ?
C69 H69C 0.9800 . ?
C70 C71 1.398(4) . ?
C70 C75 1.393(4) . ?
C71 C72 1.393(4) . ?
C72 H72 0.9500 . ?
C72 C73 1.385(5) . ?
C73 H73 0.9500 . ?
C73 C74 1.383(5) . ?
C74 H74 0.9500 . ?
C74 C75 1.396(4) . ?
C76 H76A 0.9800 . ?
C76 H76B 0.9800 . ?
C76 H76C 0.9800 . ?
C77 H77A 0.9800 . ?
C77 H77B 0.9800 . ?
C77 H77C 0.9800 . ?
C78 C79 1.439(4) . ?
C78 C82 1.440(4) . ?
C78 C83 1.498(4) . ?
C79 C80 1.444(4) . ?
C79 C84 1.495(4) . ?
C80 C81 1.413(4) . ?
C80 C85 1.499(4) . ?
C81 C82 1.449(4) . ?
C81 C86 1.502(4) . ?
C82 C87 1.492(4) . ?
C83 H83A 0.9800 . ?
C83 H83B 0.9800 . ?
C83 H83C 0.9800 . ?
C84 H84A 0.9800 . ?
C84 H84B 0.9800 . ?
C84 H84C 0.9800 . ?
C85 H85A 0.9800 . ?
C85 H85B 0.9800 . ?
C85 H85C 0.9800 . ?
C86 H86A 0.9800 . ?
C86 H86B 0.9800 . ?
C86 H86C 0.9800 . ?
C87 H87A 0.9800 . ?
C87 H87B 0.9800 . ?
C87 H87C 0.9800 . ?

loop_
_geom_torsion_atom_site_label_1
_geom_torsion_atom_site_label_2
_geom_torsion_atom_site_label_3
_geom_torsion_atom_site_label_4
_geom_torsion
_geom_torsion_site_symmetry_1
_geom_torsion_site_symmetry_2
_geom_torsion_site_symmetry_3
_geom_torsion_site_symmetry_4
_geom_torsion_publ_flag
Ru1 C20 C21 C22 -62.76(19) . . . . ?
Ru1 C20 C21 C26 124.2(3) . . . . ?
Ru1 C20 C24 C23 59.0(2) . . . . ?
Ru1 C20 C24 C29 -120.9(3) . . . . ?
Ru1 C21 C22 C23 -59.5(2) . . . . ?
Ru1 C21 C22 C27 122.0(3) . . . . ?
Ru1 C22 C23 C24 -62.6(2) . . . . ?
Ru1 C22 C23 C28 125.2(3) . . . . ?
Ru1 C23 C24 C20 -60.5(2) . . . . ?
Ru1 C23 C24 C29 119.4(3) . . . . ?
O1 C13 C14 C15 179.3(3) . . . . ?
O4 C5 C6 C7 174.2(3) . . . . ?
N1 C2 C3 N2 -4.8(3) . . . . ?
N1 C4 C5 O4 3.6(4) . . . . ?
N1 C4 C5 C6 -178.7(3) . . . . ?
N1 C4 C9 O3 1.7(4) . . . . ?
N1 C4 C9 C8 -179.6(3) . . . . ?
N2 C12 C13 O1 0.9(4) . . . . ?
N2 C12 C13 C14 -179.6(3) . . . . ?
N2 C12 C17 O2 -5.2(4) . . . . ?
N2 C12 C17 C16 177.0(3) . . . . ?
C1 N1 C2 C3 7.8(3) . . . . ?
C1 N1 C4 C5 61.8(4) . . . . ?
C1 N1 C4 C9 -123.4(3) . . . . ?
C1 N2 C3 C2 1.0(3) . . . . ?
C1 N2 C12 C13 104.8(3) . . . . ?
C1 N2 C12 C17 -80.7(4) . . . . ?
C2 N1 C1 Ru1 178.0(2) . . . . ?
C2 N1 C1 N2 -7.3(3) . . . . ?
C2 N1 C4 C5 -97.8(3) . . . . ?
C2 N1 C4 C9 77.0(4) . . . . ?
C3 N2 C1 Ru1 178.5(2) . . . . ?
C3 N2 C1 N1 3.7(3) . . . . ?
C3 N2 C12 C13 -82.3(4) . . . . ?
C3 N2 C12 C17 92.3(3) . . . . ?
C4 N1 C1 Ru1 17.6(4) . . . . ?
C4 N1 C1 N2 -167.7(3) . . . . ?
C4 N1 C2 C3 169.6(3) . . . . ?
C4 C5 C6 C7 -3.2(4) . . . . ?
C5 C4 C9 O3 176.6(3) . . . . ?
C5 C4 C9 C8 -4.8(4) . . . . ?
C5 C6 C7 C8 -1.8(5) . . . . ?
C6 C7 C8 C9 3.3(5) . . . . ?
C7 C8 C9 O3 178.5(3) . . . . ?
C7 C8 C9 C4 0.0(5) . . . . ?
C9 C4 C5 O4 -171.3(3) . . . . ?
C9 C4 C5 C6 6.4(4) . . . . ?
C10 O3 C9 C4 -177.1(3) . . . . ?
C10 O3 C9 C8 4.3(4) . . . . ?
C11 O4 C5 C4 -170.7(3) . . . . ?
C11 O4 C5 C6 11.7(4) . . . . ?
C12 N2 C1 Ru1 -8.2(4) . . . . ?
C12 N2 C1 N1 177.0(3) . . . . ?
C12 N2 C3 C2 -172.7(3) . . . . ?
C12 C13 C14 C15 -0.2(5) . . . . ?
C13 C12 C17 O2 169.4(3) . . . . ?
C13 C12 C17 C16 -8.4(4) . . . . ?
C13 C14 C15 C16 -3.1(5) . . . . ?
C14 C15 C16 C17 0.6(5) . . . . ?
C15 C16 C17 O2 -172.4(3) . . . . ?
C15 C16 C17 C12 5.2(4) . . . . ?
C17 C12 C13 O1 -173.6(3) . . . . ?
C17 C12 C13 C14 5.9(4) . . . . ?
C18 O1 C13 C12 173.9(3) . . . . ?
C18 O1 C13 C14 -5.6(4) . . . . ?
C19 O2 C17 C12 175.5(3) . . . . ?
C19 O2 C17 C16 -6.9(4) . . . . ?
C20 C21 C22 Ru1 63.3(2) . . . . ?
C20 C21 C22 C23 3.8(3) . . . . ?
C20 C21 C22 C27 -174.6(3) . . . . ?
C21 C20 C24 Ru1 -58.4(2) . . . . ?
C21 C20 C24 C23 0.7(3) . . . . ?
C21 C20 C24 C29 -179.3(3) . . . . ?
C21 C22 C23 Ru1 59.25(19) . . . . ?
C21 C22 C23 C24 -3.4(3) . . . . ?
C21 C22 C23 C28 -175.6(3) . . . . ?
C22 C23 C24 Ru1 62.21(19) . . . . ?
C22 C23 C24 C20 1.7(3) . . . . ?
C22 C23 C24 C29 -178.4(3) . . . . ?
C24 C20 C21 Ru1 60.0(2) . . . . ?
C24 C20 C21 C22 -2.8(3) . . . . ?
C24 C20 C21 C26 -175.9(3) . . . . ?
C25 C20 C21 Ru1 -117.8(3) . . . . ?
C25 C20 C21 C22 179.5(3) . . . . ?
C25 C20 C21 C26 6.4(5) . . . . ?
C25 C20 C24 Ru1 119.3(3) . . . . ?
C25 C20 C24 C23 178.4(3) . . . . ?
C25 C20 C24 C29 -1.6(5) . . . . ?
C26 C21 C22 Ru1 -123.8(3) . . . . ?
C26 C21 C22 C23 176.7(3) . . . . ?
C26 C21 C22 C27 -1.8(5) . . . . ?
C27 C22 C23 Ru1 -122.3(3) . . . . ?
C27 C22 C23 C24 175.1(3) . . . . ?
C27 C22 C23 C28 2.9(5) . . . . ?
C28 C23 C24 Ru1 -125.4(3) . . . . ?
C28 C23 C24 C20 174.1(3) . . . . ?
C28 C23 C24 C29 -6.0(5) . . . . ?
Ru2 O5 C46 C41 51.0(3) . . . . ?
Ru2 O5 C46 C45 -126.3(3) . . . . ?
Ru2 C49 C50 C51 63.63(19) . . . . ?
Ru2 C49 C50 C55 -123.4(3) . . . . ?
Ru2 C49 C53 C52 -59.3(2) . . . . ?
Ru2 C49 C53 C58 120.6(3) . . . . ?
Ru2 C50 C51 C52 61.5(2) . . . . ?
Ru2 C50 C51 C56 -121.0(3) . . . . ?
Ru2 C51 C52 C53 62.6(2) . . . . ?
Ru2 C51 C52 C57 -127.8(3) . . . . ?
Ru2 C52 C53 C49 61.0(2) . . . . ?
Ru2 C52 C53 C58 -118.9(3) . . . . ?
O6 C42 C43 C44 -175.1(3) . . . . ?
O7 C34 C35 C36 175.5(3) . . . . ?
N3 C31 C32 N4 -7.3(3) . . . . ?
N3 C33 C34 O7 4.7(4) . . . . ?
N3 C33 C34 C35 -177.9(3) . . . . ?
N3 C33 C38 O8 -2.7(4) . . . . ?
N3 C33 C38 C37 177.7(3) . . . . ?
N4 C41 C42 O6 -5.2(4) . . . . ?
N4 C41 C42 C43 176.6(3) . . . . ?
N4 C41 C46 O5 5.2(5) . . . . ?
N4 C41 C46 C45 -177.7(3) . . . . ?
C30 N3 C31 C32 9.0(3) . . . . ?
C30 N3 C33 C34 75.6(4) . . . . ?
C30 N3 C33 C38 -107.7(3) . . . . ?
C30 N4 C32 C31 4.2(3) . . . . ?
C30 N4 C41 C42 141.5(3) . . . . ?
C30 N4 C41 C46 -34.6(4) . . . . ?
C31 N3 C30 Ru2 -178.8(2) . . . . ?
C31 N3 C30 N4 -6.5(3) . . . . ?
C31 N3 C33 C34 -86.1(3) . . . . ?
C31 N3 C33 C38 90.6(3) . . . . ?
C32 N4 C30 Ru2 174.3(2) . . . . ?
C32 N4 C30 N3 1.1(3) . . . . ?
C32 N4 C41 C42 -48.4(4) . . . . ?
C32 N4 C41 C46 135.5(3) . . . . ?
C33 N3 C30 Ru2 18.5(4) . . . . ?
C33 N3 C30 N4 -169.2(3) . . . . ?
C33 N3 C31 C32 172.4(3) . . . . ?
C33 C34 C35 C36 -1.6(4) . . . . ?
C34 C33 C38 O8 174.0(3) . . . . ?
C34 C33 C38 C37 -5.6(4) . . . . ?
C34 C35 C36 C37 -2.0(5) . . . . ?
C35 C36 C37 C38 1.8(5) . . . . ?
C36 C37 C38 O8 -177.5(3) . . . . ?
C36 C37 C38 C33 2.0(4) . . . . ?
C38 C33 C34 O7 -172.1(3) . . . . ?
C38 C33 C34 C35 5.3(4) . . . . ?
C39 O8 C38 C33 -179.0(3) . . . . ?
C39 O8 C38 C37 0.6(5) . . . . ?
C40 O7 C34 C33 -175.7(3) . . . . ?
C40 O7 C34 C35 7.1(4) . . . . ?
C41 N4 C30 Ru2 -14.9(4) . . . . ?
C41 N4 C30 N3 171.9(3) . . . . ?
C41 N4 C32 C31 -166.8(3) . . . . ?
C41 C42 C43 C44 3.0(5) . . . . ?
C42 C41 C46 O5 -171.2(3) . . . . ?
C42 C41 C46 C45 6.0(5) . . . . ?
C42 C43 C44 C45 2.7(5) . . . . ?
C43 C44 C45 C46 -3.8(5) . . . . ?
C44 C45 C46 O5 176.5(3) . . . . ?
C44 C45 C46 C41 -0.7(5) . . . . ?
C46 C41 C42 O6 171.2(3) . . . . ?
C46 C41 C42 C43 -7.1(4) . . . . ?
C47 O5 C46 C41 -85.3(4) . . . . ?
C47 O5 C46 C45 97.4(4) . . . . ?
C48 O6 C42 C41 -174.6(3) . . . . ?
C48 O6 C42 C43 3.6(5) . . . . ?
C49 C50 C51 Ru2 -65.58(19) . . . . ?
C49 C50 C51 C52 -4.1(3) . . . . ?
C49 C50 C51 C56 173.4(3) . . . . ?
C50 C49 C53 Ru2 56.4(2) . . . . ?
C50 C49 C53 C52 -2.9(3) . . . . ?
C50 C49 C53 C58 177.0(3) . . . . ?
C50 C51 C52 Ru2 -60.12(19) . . . . ?
C50 C51 C52 C53 2.4(3) . . . . ?
C50 C51 C52 C57 172.1(3) . . . . ?
C51 C52 C53 Ru2 -60.8(2) . . . . ?
C51 C52 C53 C49 0.3(3) . . . . ?
C51 C52 C53 C58 -179.6(3) . . . . ?
C53 C49 C50 Ru2 -59.3(2) . . . . ?
C53 C49 C50 C51 4.3(3) . . . . ?
C53 C49 C50 C55 177.3(3) . . . . ?
C54 C49 C50 Ru2 118.9(3) . . . . ?
C54 C49 C50 C51 -177.5(3) . . . . ?
C54 C49 C50 C55 -4.5(5) . . . . ?
C54 C49 C53 Ru2 -121.7(3) . . . . ?
C54 C49 C53 C52 179.0(3) . . . . ?
C54 C49 C53 C58 -1.1(5) . . . . ?
C55 C50 C51 Ru2 121.7(3) . . . . ?
C55 C50 C51 C52 -176.8(3) . . . . ?
C55 C50 C51 C56 0.8(5) . . . . ?
C56 C51 C52 Ru2 122.3(3) . . . . ?
C56 C51 C52 C53 -175.2(3) . . . . ?
C56 C51 C52 C57 -5.5(5) . . . . ?
C57 C52 C53 Ru2 129.5(3) . . . . ?
C57 C52 C53 C49 -169.4(3) . . . . ?
C57 C52 C53 C58 10.7(5) . . . . ?
Ru3 C78 C79 C80 62.79(19) . . . . ?
Ru3 C78 C79 C84 -124.4(3) . . . . ?
Ru3 C78 C82 C81 -63.52(19) . . . . ?
Ru3 C78 C82 C87 122.6(3) . . . . ?
Ru3 C79 C80 C81 61.2(2) . . . . ?
Ru3 C79 C80 C85 -117.0(3) . . . . ?
Ru3 C80 C81 C82 57.72(19) . . . . ?
Ru3 C80 C81 C86 -120.7(3) . . . . ?
Ru3 C81 C82 C78 62.29(19) . . . . ?
Ru3 C81 C82 C87 -123.6(3) . . . . ?
O9 C63 C64 C65 179.9(3) . . . . ?
O12 C71 C72 C73 174.5(3) . . . . ?
N5 C60 C61 N6 -5.6(3) . . . . ?
N5 C62 C63 O9 -1.8(4) . . . . ?
N5 C62 C63 C64 179.7(3) . . . . ?
N5 C62 C67 O10 -2.1(4) . . . . ?
N5 C62 C67 C66 179.9(3) . . . . ?
N6 C70 C71 O12 4.0(4) . . . . ?
N6 C70 C71 C72 -178.1(3) . . . . ?
N6 C70 C75 O11 -0.1(4) . . . . ?
N6 C70 C75 C74 178.8(3) . . . . ?
C59 N5 C60 C61 2.0(4) . . . . ?
C59 N5 C62 C63 118.8(3) . . . . ?
C59 N5 C62 C67 -67.0(4) . . . . ?
C59 N6 C61 C60 8.3(4) . . . . ?
C59 N6 C70 C71 64.9(4) . . . . ?
C59 N6 C70 C75 -120.0(3) . . . . ?
C60 N5 C59 Ru3 171.9(2) . . . . ?
C60 N5 C59 N6 3.0(3) . . . . ?
C60 N5 C62 C63 -71.2(4) . . . . ?
C60 N5 C62 C67 103.0(3) . . . . ?
C61 N6 C59 Ru3 -176.4(2) . . . . ?
C61 N6 C59 N5 -7.2(3) . . . . ?
C61 N6 C70 C71 -90.9(4) . . . . ?
C61 N6 C70 C75 84.2(4) . . . . ?
C62 N5 C59 Ru3 -17.5(4) . . . . ?
C62 N5 C59 N6 173.6(3) . . . . ?
C62 N5 C60 C61 -169.0(3) . . . . ?
C62 C63 C64 C65 -1.8(5) . . . . ?
C63 C62 C67 O10 172.1(3) . . . . ?
C63 C62 C67 C66 -5.9(4) . . . . ?
C63 C64 C65 C66 -1.7(5) . . . . ?
C64 C65 C66 C67 1.3(5) . . . . ?
C65 C66 C67 O10 -175.3(3) . . . . ?
C65 C66 C67 C62 2.5(5) . . . . ?
C67 C62 C63 O9 -176.0(3) . . . . ?
C67 C62 C63 C64 5.5(5) . . . . ?
C68 O9 C63 C62 177.7(3) . . . . ?
C68 O9 C63 C64 -3.9(5) . . . . ?
C69 O10 C67 C62 -173.3(3) . . . . ?
C69 O10 C67 C66 4.7(4) . . . . ?
C70 N6 C59 Ru3 26.6(4) . . . . ?
C70 N6 C59 N5 -164.2(3) . . . . ?
C70 N6 C61 C60 166.1(3) . . . . ?
C70 C71 C72 C73 -3.2(4) . . . . ?
C71 C70 C75 O11 174.9(3) . . . . ?
C71 C70 C75 C74 -6.2(4) . . . . ?
C71 C72 C73 C74 -1.0(5) . . . . ?
C72 C73 C74 C75 1.5(5) . . . . ?
C73 C74 C75 O11 -179.1(3) . . . . ?
C73 C74 C75 C70 2.1(5) . . . . ?
C75 C70 C71 O12 -171.2(3) . . . . ?
C75 C70 C71 C72 6.7(4) . . . . ?
C76 O11 C75 C70 -175.0(3) . . . . ?
C76 O11 C75 C74 6.1(4) . . . . ?
C77 O12 C71 C70 -169.3(3) . . . . ?
C77 O12 C71 C72 12.9(4) . . . . ?
C78 C79 C80 Ru3 -62.19(19) . . . . ?
C78 C79 C80 C81 -1.0(3) . . . . ?
C78 C79 C80 C85 -179.2(3) . . . . ?
C79 C78 C82 Ru3 59.65(19) . . . . ?
C79 C78 C82 C81 -3.9(3) . . . . ?
C79 C78 C82 C87 -177.8(3) . . . . ?
C79 C80 C81 Ru3 -59.09(19) . . . . ?
C79 C80 C81 C82 -1.4(3) . . . . ?
C79 C80 C81 C86 -179.8(3) . . . . ?
C80 C81 C82 Ru3 -59.0(2) . . . . ?
C80 C81 C82 C78 3.3(3) . . . . ?
C80 C81 C82 C87 177.4(3) . . . . ?
C82 C78 C79 Ru3 -59.77(19) . . . . ?
C82 C78 C79 C80 3.0(3) . . . . ?
C82 C78 C79 C84 175.9(3) . . . . ?
C83 C78 C79 Ru3 120.3(3) . . . . ?
C83 C78 C79 C80 -176.9(3) . . . . ?
C83 C78 C79 C84 -4.0(5) . . . . ?
C83 C78 C82 Ru3 -120.4(3) . . . . ?
C83 C78 C82 C81 176.0(3) . . . . ?
C83 C78 C82 C87 2.1(5) . . . . ?
C84 C79 C80 Ru3 124.6(3) . . . . ?
C84 C79 C80 C81 -174.2(3) . . . . ?
C84 C79 C80 C85 7.6(4) . . . . ?
C85 C80 C81 Ru3 119.0(3) . . . . ?
C85 C80 C81 C82 176.7(3) . . . . ?
C85 C80 C81 C86 -1.7(5) . . . . ?
C86 C81 C82 Ru3 119.4(3) . . . . ?
C86 C81 C82 C78 -178.3(3) . . . . ?
C86 C81 C82 C87 -4.1(5) . . . . ?
